data_4344631
loop_
_publ_author_name
'Kim, Jee Eon'
'Bogart, Justin A.'
'Carroll, Patrick J.'
'Schelter, Eric J.'

_publ_section_title
;
 Rare Earth Metal Complexes of Bidentate Nitroxide Ligands: Synthesis and
 Electrochemistry.
;
_journal_issue 2
_journal_name_full 'Inorganic chemistry'
_journal_page_first 775
_journal_page_last 784
_journal_paper_doi 10.1021/acs.inorgchem.5b02236
_journal_volume 55
_journal_year 2016
_chemical_formula_sum 'C301 H381 K4 N25 O40 Tb4'
_chemical_formula_weight 5781.39
_space_group_IT_number 2
_symmetry_cell_setting triclinic
_symmetry_Int_Tables_number 2
_symmetry_space_group_name_Hall '-P 1'
_symmetry_space_group_name_H-M 'P -1'
_atom_sites_solution_hydrogens geom
_atom_sites_solution_primary direct
_audit_creation_method SHELXL-97
_cell_angle_alpha 65.892(2)
_cell_angle_beta 79.805(2)
_cell_angle_gamma 77.654(2)
_cell_formula_units_Z 1
_cell_length_a 12.0432(4)
_cell_length_b 24.8248(10)
_cell_length_c 28.1632(11)
_cell_measurement_temperature 100(1)
_cell_volume 7469.8(5)
_computing_data_collection 'Bruker APEX2'
_computing_data_reduction 'Bruker SAINT'
_computing_structure_refinement 'SHELXL-97 (Sheldrick, 2008)'
_computing_structure_solution 'SHELXS-97 (Sheldrick, 2008)'
_diffrn_ambient_temperature 100(1)
_diffrn_measured_fraction_theta_full 0.991
_diffrn_measured_fraction_theta_max 0.991
_diffrn_measurement_device 'CCD Area Detector'
_diffrn_measurement_device_type 'Bruker APEXII'
_diffrn_measurement_method 'phi and omega scans'
_diffrn_radiation_monochromator graphite
_diffrn_radiation_source 'sealed tube'
_diffrn_radiation_type MoK\a
_diffrn_radiation_wavelength 0.71073
_diffrn_reflns_av_R_equivalents 0.0476
_diffrn_reflns_av_sigmaI/netI 0.0343
_diffrn_reflns_limit_h_max 15
_diffrn_reflns_limit_h_min -15
_diffrn_reflns_limit_k_max 32
_diffrn_reflns_limit_k_min -32
_diffrn_reflns_limit_l_max 36
_diffrn_reflns_limit_l_min -36
_diffrn_reflns_number 258721
_diffrn_reflns_theta_full 27.60
_diffrn_reflns_theta_max 27.60
_diffrn_reflns_theta_min 1.42
_exptl_absorpt_coefficient_mu 1.061
_exptl_absorpt_correction_T_max 0.7456
_exptl_absorpt_correction_T_min 0.6738
_exptl_absorpt_correction_type multi-scan
_exptl_absorpt_process_details '(SADABS; Sheldrick, 2007)'
_exptl_crystal_density_diffrn 1.285
_exptl_crystal_density_method 'not measured'
_exptl_crystal_description prism
_exptl_crystal_F_000 3018
_exptl_crystal_size_max 0.10
_exptl_crystal_size_mid 0.08
_exptl_crystal_size_min 0.07
_refine_diff_density_max 2.684
_refine_diff_density_min -1.613
_refine_diff_density_rms 0.142
_refine_ls_extinction_method none
_refine_ls_goodness_of_fit_ref 1.041
_refine_ls_hydrogen_treatment constr
_refine_ls_matrix_type full
_refine_ls_number_parameters 1766
_refine_ls_number_reflns 34377
_refine_ls_number_restraints 459
_refine_ls_restrained_S_all 1.046
_refine_ls_R_factor_all 0.0634
_refine_ls_R_factor_gt 0.0485
_refine_ls_shift/su_max 0.004
_refine_ls_shift/su_mean 0.000
_refine_ls_structure_factor_coef Fsqd
_refine_ls_weighting_details 'calc w=1/[\s^2^(Fo^2^)+(0.0764P)^2^+28.3962P] where P=(Fo^2^+2Fc^2^)/3'
_refine_ls_weighting_scheme calc
_refine_ls_wR_factor_gt 0.1354
_refine_ls_wR_factor_ref 0.1459
_reflns_number_gt 28029
_reflns_number_total 34377
_reflns_threshold_expression >2sigma(I)
_cod_data_source_file ic5b02236_si_002.cif
_cod_data_source_block CMPD2-Tb(UP4723)
_cod_depositor_comments
;
The following automatic conversions were performed:
'_atom_site_symetry_multiplicity' tag replaced with
'_atom_site_symmetry_multiplicity' tag as specified in the
replacement file
'/usr/data/users/saulius/crontab/automatic-downloads/current/ACS/lib/lists/replacement-tags.lst'.

Automatic conversion script
Id: cif_correct_tags 4268 2015-11-12 08:31:59Z antanas 
;
_cod_original_sg_symbol_H-M 'P -1       '
_cod_database_code 4344631

loop_
_symmetry_equiv_pos_as_xyz
'x, y, z'
'-x, -y, -z'

loop_
_atom_site_label
_atom_site_type_symbol
_atom_site_fract_x
_atom_site_fract_y
_atom_site_fract_z
_atom_site_U_iso_or_equiv
_atom_site_adp_type
_atom_site_occupancy
_atom_site_symmetry_multiplicity
_atom_site_calc_flag
_atom_site_refinement_flags
_atom_site_disorder_assembly
_atom_site_disorder_group
Tb1 Tb 0.107569(15) 0.637423(8) 0.228712(7) 0.01280(5) Uani 1 1 d . . .
O1 O 0.2459(2) 0.56330(12) 0.26248(11) 0.0177(6) Uani 1 1 d . . .
O2 O 0.1439(2) 0.72928(12) 0.18052(11) 0.0166(6) Uani 1 1 d . . .
O3 O 0.0098(2) 0.65215(12) 0.29661(11) 0.0172(6) Uani 1 1 d . . .
O4 O 0.0698(2) 0.60817(13) 0.16986(11) 0.0179(6) Uani 1 1 d . . .
N1 N 0.1868(3) 0.51309(15) 0.28794(14) 0.0191(7) Uani 1 1 d . . .
N2 N 0.2517(3) 0.70524(14) 0.20334(12) 0.0135(6) Uani 1 1 d . . .
N3 N -0.1006(3) 0.68849(14) 0.29696(12) 0.0135(6) Uani 1 1 d . . .
N4 N -0.0461(3) 0.63882(14) 0.17203(13) 0.0145(6) Uani 1 1 d . . .
C1 C 0.3042(3) 0.55851(17) 0.35185(15) 0.0145(7) Uani 1 1 d . . .
C2 C 0.2771(3) 0.62001(17) 0.32375(14) 0.0144(7) Uani 1 1 d . . .
H2 H 0.2013 0.6367 0.3183 0.019 Uiso 1 1 calc R . .
C3 C 0.3602(3) 0.65665(17) 0.30388(15) 0.0153(7) Uani 1 1 d . . .
C4 C 0.4735(3) 0.63193(18) 0.31529(16) 0.0187(8) Uani 1 1 d . . .
H4 H 0.5301 0.6560 0.3029 0.025 Uiso 1 1 calc R . .
C5 C 0.5004(3) 0.57145(19) 0.34507(17) 0.0203(8) Uani 1 1 d . . .
H5 H 0.5750 0.5554 0.3533 0.027 Uiso 1 1 calc R . .
C6 C 0.4169(4) 0.53434(18) 0.36287(16) 0.0199(8) Uani 1 1 d . . .
H6 H 0.4364 0.4936 0.3820 0.026 Uiso 1 1 calc R . .
C7 C 0.2111(3) 0.52104(16) 0.37238(15) 0.0149(7) Uani 1 1 d . . .
C8 C 0.1595(3) 0.50121(17) 0.34245(16) 0.0184(8) Uani 1 1 d . . .
C9 C 0.0675(4) 0.46974(19) 0.36715(18) 0.0247(9) Uani 1 1 d . . .
H9 H 0.0297 0.4586 0.3473 0.033 Uiso 1 1 calc R . .
C10 C 0.0309(4) 0.45464(19) 0.41976(18) 0.0258(9) Uani 1 1 d . . .
H10 H -0.0287 0.4326 0.4350 0.034 Uiso 1 1 calc R . .
C11 C 0.0834(4) 0.47257(18) 0.44952(17) 0.0220(9) Uani 1 1 d . . .
H11 H 0.0609 0.4623 0.4850 0.029 Uiso 1 1 calc R . .
C12 C 0.1708(3) 0.50634(17) 0.42504(16) 0.0185(8) Uani 1 1 d . . .
H12 H 0.2041 0.5198 0.4447 0.025 Uiso 1 1 calc R . .
C13 C 0.2586(4) 0.46216(19) 0.27462(18) 0.0269(10) Uani 1 1 d . . .
C14 C 0.3786(5) 0.4490(2) 0.2918(2) 0.0390(13) Uani 1 1 d . . .
H14a H 0.4102 0.4854 0.2784 0.059 Uiso 1 1 calc R . .
H14b H 0.4265 0.4210 0.2785 0.059 Uiso 1 1 calc R . .
H14c H 0.3743 0.4324 0.3293 0.059 Uiso 1 1 calc R . .
C15 C 0.2034(6) 0.4058(2) 0.2994(2) 0.0476(15) Uani 1 1 d . . .
H15a H 0.1997 0.3917 0.3368 0.071 Uiso 1 1 calc R . .
H15b H 0.2481 0.3756 0.2880 0.071 Uiso 1 1 calc R . .
H15c H 0.1276 0.4147 0.2892 0.071 Uiso 1 1 calc R . .
C16 C 0.2663(5) 0.4826(2) 0.21527(19) 0.0330(11) Uani 1 1 d . . .
H16a H 0.2009 0.4742 0.2059 0.050 Uiso 1 1 calc R . .
H16b H 0.3345 0.4617 0.2034 0.050 Uiso 1 1 calc R . .
H16c H 0.2681 0.5248 0.1993 0.050 Uiso 1 1 calc R . .
C17 C 0.3288(3) 0.72128(17) 0.27226(15) 0.0142(7) Uani 1 1 d . . .
C18 C 0.2714(3) 0.74392(17) 0.22718(15) 0.0143(7) Uani 1 1 d . . .
C19 C 0.2346(3) 0.80553(18) 0.20422(16) 0.0190(8) Uani 1 1 d . . .
H19 H 0.1923 0.8206 0.1756 0.025 Uiso 1 1 calc R . .
C20 C 0.2596(4) 0.84442(18) 0.22293(18) 0.0221(9) Uani 1 1 d . . .
H20 H 0.2335 0.8852 0.2072 0.029 Uiso 1 1 calc R . .
C21 C 0.3236(4) 0.82306(19) 0.26518(17) 0.0220(9) Uani 1 1 d . . .
H21 H 0.3442 0.8493 0.2768 0.029 Uiso 1 1 calc R . .
C22 C 0.3561(3) 0.76187(18) 0.28983(16) 0.0189(8) Uani 1 1 d . . .
H22 H 0.3972 0.7473 0.3188 0.025 Uiso 1 1 calc R . .
C23 C 0.3452(3) 0.70065(19) 0.16068(16) 0.0183(8) Uani 1 1 d . . .
C24 C 0.4555(3) 0.6692(2) 0.18593(17) 0.0213(8) Uani 1 1 d . . .
H24a H 0.4783 0.6936 0.2005 0.032 Uiso 1 1 calc R . .
H24b H 0.5144 0.6630 0.1600 0.032 Uiso 1 1 calc R . .
H24c H 0.4435 0.6314 0.2132 0.032 Uiso 1 1 calc R . .
C25 C 0.3612(4) 0.7613(2) 0.11757(17) 0.0253(9) Uani 1 1 d . . .
H25a H 0.2888 0.7823 0.1050 0.038 Uiso 1 1 calc R . .
H25b H 0.4131 0.7556 0.0893 0.038 Uiso 1 1 calc R . .
H25c H 0.3916 0.7841 0.1312 0.038 Uiso 1 1 calc R . .
C26 C 0.3127(4) 0.6616(2) 0.13691(18) 0.0259(9) Uani 1 1 d . . .
H26a H 0.3016 0.6235 0.1639 0.039 Uiso 1 1 calc R . .
H26b H 0.3728 0.6560 0.1112 0.039 Uiso 1 1 calc R . .
H26c H 0.2433 0.6808 0.1207 0.039 Uiso 1 1 calc R . .
C27 C -0.2268(3) 0.78599(17) 0.22026(15) 0.0151(7) Uani 1 1 d . . .
C28 C -0.1658(3) 0.76048(16) 0.18535(14) 0.0141(7) Uani 1 1 d . . .
H28 H -0.0876 0.7476 0.1867 0.019 Uiso 1 1 calc R . .
C29 C -0.2198(3) 0.75393(16) 0.14856(15) 0.0150(7) Uani 1 1 d . . .
C30 C -0.3381(3) 0.77305(18) 0.14777(16) 0.0191(8) Uani 1 1 d . . .
H30 H -0.3758 0.7692 0.1235 0.025 Uiso 1 1 calc R . .
C31 C -0.3996(3) 0.79770(18) 0.18264(17) 0.0204(8) Uani 1 1 d . . .
H31 H -0.4781 0.8097 0.1819 0.027 Uiso 1 1 calc R . .
C32 C -0.3440(3) 0.80452(18) 0.21873(16) 0.0188(8) Uani 1 1 d . . .
H32 H -0.3852 0.8215 0.2418 0.025 Uiso 1 1 calc R . .
C33 C -0.1599(3) 0.79579(17) 0.25490(14) 0.0140(7) Uani 1 1 d . . .
C34 C -0.0856(3) 0.74850(17) 0.28689(14) 0.0144(7) Uani 1 1 d . . .
C35 C -0.0031(3) 0.76127(18) 0.30805(15) 0.0171(8) Uani 1 1 d . . .
H35 H 0.0522 0.7306 0.3259 0.023 Uiso 1 1 calc R . .
C36 C -0.0028(4) 0.8192(2) 0.30279(16) 0.0202(8) Uani 1 1 d . . .
H36 H 0.0525 0.8272 0.3171 0.027 Uiso 1 1 calc R . .
C37 C -0.0847(4) 0.86528(19) 0.27619(16) 0.0200(8) Uani 1 1 d . . .
H37 H -0.0882 0.9037 0.2748 0.027 Uiso 1 1 calc R . .
C38 C -0.1612(3) 0.85354(18) 0.25176(15) 0.0176(8) Uani 1 1 d . . .
H38 H -0.2145 0.8847 0.2329 0.023 Uiso 1 1 calc R . .
C39 C -0.1672(3) 0.66105(18) 0.34934(15) 0.0166(8) Uani 1 1 d . . .
C40 C -0.2827(3) 0.70101(19) 0.34934(16) 0.0205(8) Uani 1 1 d . . .
H40a H -0.2717 0.7386 0.3484 0.031 Uiso 1 1 calc R . .
H40b H -0.3304 0.6819 0.3805 0.031 Uiso 1 1 calc R . .
H40c H -0.3186 0.7076 0.3192 0.031 Uiso 1 1 calc R . .
C41 C -0.1874(4) 0.60047(19) 0.35380(17) 0.0235(9) Uani 1 1 d . . .
H41a H -0.2255 0.6058 0.3246 0.035 Uiso 1 1 calc R . .
H41b H -0.2340 0.5828 0.3857 0.035 Uiso 1 1 calc R . .
H41c H -0.1154 0.5748 0.3538 0.035 Uiso 1 1 calc R . .
C42 C -0.1048(4) 0.6523(2) 0.39548(16) 0.0257(9) Uani 1 1 d . . .
H42a H -0.0293 0.6306 0.3927 0.039 Uiso 1 1 calc R . .
H42b H -0.1462 0.6303 0.4276 0.039 Uiso 1 1 calc R . .
H42c H -0.0996 0.6906 0.3950 0.039 Uiso 1 1 calc R . .
C43 C -0.1527(3) 0.73106(18) 0.10898(15) 0.0167(8) Uani 1 1 d . . .
C44 C -0.0696(3) 0.67972(18) 0.11941(15) 0.0171(8) Uani 1 1 d . . .
C45 C -0.0068(4) 0.6672(2) 0.07735(17) 0.0280(10) Uani 1 1 d . . .
H45 H 0.0516 0.6346 0.0840 0.037 Uiso 1 1 calc R . .
C46 C -0.0284(5) 0.7017(3) 0.02656(19) 0.0404(13) Uani 1 1 d . . .
H46 H 0.0141 0.6919 -0.0006 0.054 Uiso 1 1 calc R . .
C47 C -0.1134(5) 0.7508(3) 0.01595(18) 0.0372(12) Uani 1 1 d . . .
H47 H -0.1301 0.7738 -0.0183 0.049 Uiso 1 1 calc R . .
C48 C -0.1734(4) 0.7655(2) 0.05649(17) 0.0256(9) Uani 1 1 d . . .
H48 H -0.2293 0.7993 0.0490 0.034 Uiso 1 1 calc R . .
C49 C -0.1225(4) 0.59060(18) 0.19537(17) 0.0205(8) Uani 1 1 d . . .
C50 C -0.2462(4) 0.6193(2) 0.2026(2) 0.0292(10) Uani 1 1 d . . .
H50a H -0.2728 0.6438 0.1690 0.044 Uiso 1 1 calc R . .
H50b H -0.2508 0.6436 0.2223 0.044 Uiso 1 1 calc R . .
H50c H -0.2929 0.5887 0.2211 0.044 Uiso 1 1 calc R . .
C51 C -0.1103(4) 0.5545(2) 0.1613(2) 0.0315(11) Uani 1 1 d . . .
H51a H -0.0308 0.5413 0.1536 0.047 Uiso 1 1 calc R . .
H51b H -0.1437 0.5791 0.1293 0.047 Uiso 1 1 calc R . .
H51c H -0.1487 0.5204 0.1796 0.047 Uiso 1 1 calc R . .
C52 C -0.0836(4) 0.5494(2) 0.24864(18) 0.0274(10) Uani 1 1 d . . .
H52a H -0.1357 0.5213 0.2667 0.041 Uiso 1 1 calc R . .
H52b H -0.0822 0.5725 0.2686 0.041 Uiso 1 1 calc R . .
H52c H -0.0084 0.5282 0.2442 0.041 Uiso 1 1 calc R . .
Tb2 Tb 0.287876(15) 0.160960(8) 0.228504(7) 0.01556(5) Uani 1 1 d . . .
O5 O 0.4462(2) 0.14871(13) 0.17873(11) 0.0192(6) Uani 1 1 d . . .
O6 O 0.2961(2) 0.18216(13) 0.29733(12) 0.0191(6) Uani 1 1 d . . .
O7 O 0.2500(2) 0.06973(13) 0.26843(11) 0.0187(6) Uani 1 1 d . . .
O8 O 0.1999(2) 0.24445(13) 0.17167(11) 0.0220(6) Uani 1 1 d . . .
N5 N 0.4003(3) 0.13752(16) 0.14088(13) 0.0200(7) Uani 1 1 d . . .
N6 N 0.4177(3) 0.16527(15) 0.28573(13) 0.0158(6) Uani 1 1 d . . .
N7 N 0.1491(3) 0.05335(14) 0.30349(12) 0.0140(6) Uani 1 1 d . . .
N8 N 0.0920(3) 0.23017(15) 0.20185(13) 0.0160(6) Uani 1 1 d . . .
C53 C 0.5805(3) 0.04083(17) 0.21101(15) 0.0162(7) Uani 1 1 d . . .
C54 C 0.5362(3) 0.05201(17) 0.25621(15) 0.0156(7) Uani 1 1 d . . .
H54 H 0.4586 0.0526 0.2672 0.021 Uiso 1 1 calc R . .
C55 C 0.6063(3) 0.06224(17) 0.28482(15) 0.0165(8) Uani 1 1 d . . .
C56 C 0.7236(3) 0.05739(19) 0.27012(17) 0.0217(8) Uani 1 1 d . . .
H56 H 0.7715 0.0636 0.2893 0.029 Uiso 1 1 calc R . .
C57 C 0.7691(4) 0.0434(2) 0.22711(17) 0.0231(9) Uani 1 1 d . . .
H57 H 0.8476 0.0396 0.2179 0.031 Uiso 1 1 calc R . .
C58 C 0.6982(3) 0.03501(19) 0.19763(16) 0.0202(8) Uani 1 1 d . . .
H58 H 0.7294 0.0255 0.1688 0.027 Uiso 1 1 calc R . .
C59 C 0.5015(3) 0.03050(18) 0.18137(15) 0.0168(8) Uani 1 1 d . . .
C60 C 0.4181(3) 0.07505(19) 0.15164(15) 0.0183(8) Uani 1 1 d . . .
C61 C 0.3411(4) 0.0566(2) 0.13154(18) 0.0259(9) Uani 1 1 d . . .
H61 H 0.2820 0.0847 0.1142 0.034 Uiso 1 1 calc R . .
C62 C 0.3500(4) -0.0018(2) 0.13654(19) 0.0302(10) Uani 1 1 d . . .
H62 H 0.2982 -0.0124 0.1222 0.040 Uiso 1 1 calc R . .
C63 C 0.4363(4) -0.0447(2) 0.16292(18) 0.0285(10) Uani 1 1 d . . .
H63 H 0.4452 -0.0838 0.1653 0.038 Uiso 1 1 calc R . .
C64 C 0.5092(4) -0.02818(19) 0.18579(16) 0.0205(8) Uani 1 1 d . . .
H64 H 0.5652 -0.0573 0.2047 0.027 Uiso 1 1 calc R . .
C65 C 0.4548(4) 0.1751(2) 0.08798(17) 0.0286(10) Uani 1 1 d . . .
C66 C 0.4272(5) 0.2393(2) 0.0840(2) 0.0412(13) Uani 1 1 d . . .
H66a H 0.4969 0.2550 0.0780 0.062 Uiso 1 1 calc R . .
H66b H 0.3853 0.2407 0.1159 0.062 Uiso 1 1 calc R . .
H66c H 0.3819 0.2629 0.0554 0.062 Uiso 1 1 calc R . .
C67 C 0.4021(5) 0.1710(3) 0.04427(19) 0.0449(14) Uani 1 1 d . . .
H67a H 0.4165 0.1304 0.0470 0.067 Uiso 1 1 calc R . .
H67b H 0.4356 0.1959 0.0110 0.067 Uiso 1 1 calc R . .
H67c H 0.3212 0.1843 0.0473 0.067 Uiso 1 1 calc R . .
C68 C 0.5846(4) 0.1555(3) 0.08304(19) 0.0397(13) Uani 1 1 d . . .
H68a H 0.6158 0.1551 0.1123 0.059 Uiso 1 1 calc R . .
H68b H 0.6181 0.1830 0.0512 0.059 Uiso 1 1 calc R . .
H68c H 0.6011 0.1161 0.0825 0.059 Uiso 1 1 calc R . .
C69 C 0.5558(3) 0.07449(18) 0.33241(15) 0.0163(7) Uani 1 1 d . . .
C70 C 0.4633(3) 0.11980(18) 0.33352(16) 0.0171(8) Uani 1 1 d . . .
C71 C 0.4150(4) 0.12251(19) 0.38117(17) 0.0206(8) Uani 1 1 d . . .
H71 H 0.3513 0.1510 0.3821 0.027 Uiso 1 1 calc R . .
C72 C 0.4600(4) 0.0834(2) 0.42763(17) 0.0242(9) Uani 1 1 d . . .
H72 H 0.4269 0.0861 0.4592 0.032 Uiso 1 1 calc R . .
C73 C 0.5542(4) 0.0406(2) 0.42683(17) 0.0235(9) Uani 1 1 d . . .
H73 H 0.5863 0.0150 0.4576 0.031 Uiso 1 1 calc R . .
C74 C 0.6001(4) 0.03616(19) 0.37953(16) 0.0212(8) Uani 1 1 d . . .
H74 H 0.6623 0.0067 0.3792 0.028 Uiso 1 1 calc R . .
C75 C 0.4750(4) 0.22059(18) 0.26430(17) 0.0210(8) Uani 1 1 d . . .
C76 C 0.4114(4) 0.2674(2) 0.21864(19) 0.0286(10) Uani 1 1 d . . .
H76a H 0.4471 0.3026 0.2038 0.043 Uiso 1 1 calc R . .
H76b H 0.3333 0.2775 0.2310 0.043 Uiso 1 1 calc R . .
H76c H 0.4138 0.2516 0.1925 0.043 Uiso 1 1 calc R . .
C77 C 0.4710(4) 0.2472(2) 0.3053(2) 0.0288(10) Uani 1 1 d . . .
H77a H 0.5179 0.2201 0.3323 0.043 Uiso 1 1 calc R . .
H77b H 0.3936 0.2533 0.3202 0.043 Uiso 1 1 calc R . .
H77c H 0.4989 0.2847 0.2889 0.043 Uiso 1 1 calc R . .
C78 C 0.5969(4) 0.2041(2) 0.24395(18) 0.0249(9) Uani 1 1 d . . .
H78a H 0.6377 0.1748 0.2723 0.037 Uiso 1 1 calc R . .
H78b H 0.6332 0.2391 0.2284 0.037 Uiso 1 1 calc R . .
H78c H 0.5972 0.1881 0.2182 0.037 Uiso 1 1 calc R . .
C79 C -0.0102(3) 0.11064(18) 0.36196(15) 0.0167(8) Uani 1 1 d . . .
C80 C 0.0172(3) 0.16518(17) 0.32431(15) 0.0155(7) Uani 1 1 d . . .
H80 H 0.0936 0.1698 0.3142 0.021 Uiso 1 1 calc R . .
C81 C -0.0675(3) 0.21258(18) 0.30173(15) 0.0173(8) Uani 1 1 d . . .
C82 C -0.1818(3) 0.2048(2) 0.31769(16) 0.0208(8) Uani 1 1 d . . .
H82 H -0.2395 0.2364 0.3036 0.028 Uiso 1 1 calc R . .
C83 C -0.2099(4) 0.1510(2) 0.35416(16) 0.0224(9) Uani 1 1 d . . .
H83 H -0.2863 0.1462 0.3637 0.030 Uiso 1 1 calc R . .
C84 C -0.1244(4) 0.10358(19) 0.37677(16) 0.0203(8) Uani 1 1 d . . .
H84 H -0.1437 0.0675 0.4016 0.027 Uiso 1 1 calc R . .
C85 C 0.0865(3) 0.06437(17) 0.38613(15) 0.0174(8) Uani 1 1 d . . .
C86 C 0.1722(3) 0.04170(17) 0.35559(15) 0.0162(8) Uani 1 1 d . . .
C87 C 0.2738(4) 0.00911(17) 0.37674(17) 0.0207(8) Uani 1 1 d . . .
H87 H 0.3331 -0.0040 0.3560 0.027 Uiso 1 1 calc R . .
C88 C 0.2870(4) -0.00390(19) 0.42816(18) 0.0269(10) Uani 1 1 d . . .
H88 H 0.3556 -0.0252 0.4416 0.036 Uiso 1 1 calc R . .
C89 C 0.1991(4) 0.0145(2) 0.45987(17) 0.0281(10) Uani 1 1 d . . .
H89 H 0.2069 0.0037 0.4950 0.037 Uiso 1 1 calc R . .
C90 C 0.0990(4) 0.04918(19) 0.43887(16) 0.0244(9) Uani 1 1 d . . .
H90 H 0.0404 0.0623 0.4598 0.032 Uiso 1 1 calc R . .
C91 C 0.1184(3) 0.00022(17) 0.29895(16) 0.0178(8) Uani 1 1 d . . .
C92 C 0.0148(4) -0.0190(2) 0.33774(17) 0.0230(9) Uani 1 1 d . . .
H92a H 0.0352 -0.0332 0.3728 0.034 Uiso 1 1 calc R . .
H92b H -0.0104 -0.0504 0.3328 0.034 Uiso 1 1 calc R . .
H92c H -0.0458 0.0145 0.3321 0.034 Uiso 1 1 calc R . .
C93 C 0.2161(4) -0.0525(2) 0.3082(2) 0.0282(10) Uani 1 1 d . . .
H93a H 0.2818 -0.0397 0.2844 0.042 Uiso 1 1 calc R . .
H93b H 0.1930 -0.0839 0.3025 0.042 Uiso 1 1 calc R . .
H93c H 0.2348 -0.0670 0.3435 0.042 Uiso 1 1 calc R . .
C94 C 0.0865(4) 0.0206(2) 0.24372(17) 0.0236(9) Uani 1 1 d . . .
H94a H 0.0271 0.0547 0.2369 0.035 Uiso 1 1 calc R . .
H94b H 0.0600 -0.0113 0.2401 0.035 Uiso 1 1 calc R . .
H94c H 0.1524 0.0312 0.2192 0.035 Uiso 1 1 calc R . .
C95 C -0.0363(4) 0.27115(18) 0.26372(16) 0.0188(8) Uani 1 1 d . . .
C96 C 0.0399(4) 0.27913(18) 0.21826(16) 0.0194(8) Uani 1 1 d . . .
C97 C 0.0675(4) 0.3363(2) 0.1881(2) 0.0309(10) Uani 1 1 d . . .
H97 H 0.1194 0.3418 0.1585 0.041 Uiso 1 1 calc R . .
C98 C 0.0198(5) 0.3845(2) 0.2012(2) 0.0396(13) Uani 1 1 d . . .
H98 H 0.0398 0.4220 0.1807 0.053 Uiso 1 1 calc R . .
C99 C -0.0580(5) 0.3771(2) 0.2450(2) 0.0371(12) Uani 1 1 d . . .
H99 H -0.0917 0.4097 0.2537 0.049 Uiso 1 1 calc R . .
C100 C -0.0850(4) 0.3212(2) 0.27563(19) 0.0281(10) Uani 1 1 d . . .
H100 H -0.1372 0.3165 0.3051 0.037 Uiso 1 1 calc R . .
C101 C 0.0227(4) 0.2205(2) 0.16705(16) 0.0204(8) Uani 1 1 d . . .
C102 C -0.0037(4) 0.2774(2) 0.11802(17) 0.0313(10) Uani 1 1 d . . .
H102a H -0.0489 0.3084 0.1283 0.047 Uiso 1 1 calc R . .
H102b H -0.0451 0.2690 0.0963 0.047 Uiso 1 1 calc R . .
H102c H 0.0666 0.2902 0.0988 0.047 Uiso 1 1 calc R . .
C103 C -0.0885(4) 0.1994(2) 0.19832(18) 0.0263(9) Uani 1 1 d . . .
H103a H -0.0711 0.1651 0.2296 0.039 Uiso 1 1 calc R . .
H103b H -0.1285 0.1888 0.1775 0.039 Uiso 1 1 calc R . .
H103c H -0.1356 0.2309 0.2074 0.039 Uiso 1 1 calc R . .
C104 C 0.0933(4) 0.1717(2) 0.15007(18) 0.0259(9) Uani 1 1 d . . .
H104a H 0.1596 0.1861 0.1277 0.039 Uiso 1 1 calc R . .
H104b H 0.0482 0.1608 0.1315 0.039 Uiso 1 1 calc R . .
H104c H 0.1168 0.1374 0.1803 0.039 Uiso 1 1 calc R . .
K1 K 0.38602(7) 0.72783(4) 0.48266(3) 0.01810(17) Uani 1 1 d . . .
O9 O 0.5104(2) 0.61388(13) 0.50442(12) 0.0210(6) Uani 1 1 d . . .
O10 O 0.5863(2) 0.69476(12) 0.53357(11) 0.0188(6) Uani 1 1 d . . .
O11 O 0.4187(2) 0.78699(12) 0.54477(11) 0.0196(6) Uani 1 1 d . . .
O12 O 0.2323(2) 0.82879(13) 0.48107(12) 0.0210(6) Uani 1 1 d . . .
O13 O 0.1581(3) 0.74833(14) 0.45413(11) 0.0216(6) Uani 1 1 d . . .
O14 O 0.3162(3) 0.65063(14) 0.44920(13) 0.0254(7) Uani 1 1 d . . .
C105 C 0.6269(4) 0.6135(2) 0.50699(18) 0.0247(9) Uani 1 1 d . . .
H105a H 0.6594 0.6401 0.4737 0.033 Uiso 1 1 calc R . .
H105b H 0.6692 0.5735 0.5143 0.033 Uiso 1 1 calc R . .
C106 C 0.6358(4) 0.63368(19) 0.54943(17) 0.0243(9) Uani 1 1 d . . .
H106a H 0.5955 0.6101 0.5819 0.032 Uiso 1 1 calc R . .
H106b H 0.7152 0.6287 0.5549 0.032 Uiso 1 1 calc R . .
C107 C 0.5871(4) 0.71806(19) 0.57193(15) 0.0207(8) Uani 1 1 d . . .
H107a H 0.6648 0.7139 0.5794 0.027 Uiso 1 1 calc R . .
H107b H 0.5434 0.6964 0.6041 0.027 Uiso 1 1 calc R . .
C108 C 0.5353(4) 0.78257(19) 0.55116(17) 0.0206(8) Uani 1 1 d . . .
H108a H 0.5407 0.8005 0.5753 0.027 Uiso 1 1 calc R . .
H108b H 0.5760 0.8037 0.5178 0.027 Uiso 1 1 calc R . .
C109 C 0.3656(4) 0.84791(19) 0.52298(18) 0.0236(9) Uani 1 1 d . . .
H109a H 0.4023 0.8677 0.4882 0.031 Uiso 1 1 calc R . .
H109b H 0.3733 0.8686 0.5446 0.031 Uiso 1 1 calc R . .
C110 C 0.2415(4) 0.84957(19) 0.52023(18) 0.0227(9) Uani 1 1 d . . .
H110a H 0.2078 0.8244 0.5538 0.030 Uiso 1 1 calc R . .
H110b H 0.2011 0.8901 0.5117 0.030 Uiso 1 1 calc R . .
C111 C 0.1161(4) 0.8351(2) 0.47296(18) 0.0260(9) Uani 1 1 d . . .
H111a H 0.0823 0.8770 0.4607 0.035 Uiso 1 1 calc R . .
H111b H 0.0733 0.8138 0.5056 0.035 Uiso 1 1 calc R . .
C112 C 0.1119(4) 0.8103(2) 0.43330(17) 0.0261(9) Uani 1 1 d . . .
H112a H 0.0336 0.8155 0.4261 0.035 Uiso 1 1 calc R . .
H112b H 0.1562 0.8309 0.4009 0.035 Uiso 1 1 calc R . .
C113 C 0.1479(4) 0.7192(2) 0.42134(17) 0.0275(10) Uani 1 1 d . . .
H113a H 0.1888 0.7371 0.3872 0.037 Uiso 1 1 calc R . .
H113b H 0.0681 0.7232 0.4168 0.037 Uiso 1 1 calc R . .
C114 C 0.1969(4) 0.6547(2) 0.44649(19) 0.0297(10) Uani 1 1 d . . .
H114a H 0.1586 0.6372 0.4813 0.039 Uiso 1 1 calc R . .
H114b H 0.1863 0.6331 0.4261 0.039 Uiso 1 1 calc R . .
C115 C 0.3717(4) 0.5904(2) 0.4687(2) 0.0309(11) Uani 1 1 d . . .
H115a H 0.3613 0.5703 0.4470 0.041 Uiso 1 1 calc R . .
H115b H 0.3395 0.5694 0.5041 0.041 Uiso 1 1 calc R . .
C116 C 0.4964(4) 0.5907(2) 0.4680(2) 0.0285(10) Uani 1 1 d . . .
H116a H 0.5381 0.5504 0.4771 0.038 Uiso 1 1 calc R . .
H116b H 0.5266 0.6151 0.4333 0.038 Uiso 1 1 calc R . .
N9 N 0.5288(2) 0.80377(11) 0.40858(10) 0.0266(8) Uani 1 1 d G . .
C117 C 0.47302(19) 0.84979(13) 0.36763(11) 0.0329(11) Uani 1 1 d G . .
H117 H 0.3990 0.8485 0.3632 0.044 Uiso 1 1 calc R . .
C118 C 0.5274(2) 0.89762(12) 0.33334(10) 0.0311(10) Uani 1 1 d G . .
H118 H 0.4900 0.9281 0.3062 0.041 Uiso 1 1 calc R . .
C119 C 0.6377(2) 0.89943(11) 0.34002(11) 0.0296(10) Uani 1 1 d G . .
H119 H 0.6745 0.9312 0.3173 0.039 Uiso 1 1 calc R . .
C120 C 0.69343(18) 0.85342(13) 0.38096(12) 0.0295(10) Uani 1 1 d G . .
H120 H 0.7674 0.8547 0.3853 0.039 Uiso 1 1 calc R . .
C121 C 0.6390(2) 0.80561(11) 0.41525(9) 0.0267(9) Uani 1 1 d G . .
H121 H 0.6765 0.7751 0.4424 0.035 Uiso 1 1 calc R . .
N10 N 0.2164(3) 0.66426(11) 0.58219(11) 0.0537(14) Uani 1 1 d G . .
C122 C 0.2907(3) 0.66873(11) 0.61259(13) 0.0333(11) Uani 1 1 d G . .
H122 H 0.3071 0.7059 0.6070 0.044 Uiso 1 1 calc R . .
C123 C 0.3407(3) 0.61731(14) 0.65155(12) 0.0350(11) Uani 1 1 d G . .
H123 H 0.3903 0.6204 0.6718 0.047 Uiso 1 1 calc R . .
C124 C 0.3165(3) 0.56142(11) 0.66008(12) 0.0329(11) Uani 1 1 d G . .
H124 H 0.3498 0.5273 0.6860 0.044 Uiso 1 1 calc R . .
C125 C 0.2422(3) 0.55694(10) 0.62967(13) 0.0345(11) Uani 1 1 d G . .
H125 H 0.2258 0.5197 0.6353 0.046 Uiso 1 1 calc R . .
C126 C 0.1922(3) 0.60838(13) 0.59072(11) 0.0262(9) Uani 1 1 d G . .
H126 H 0.1426 0.6053 0.5704 0.035 Uiso 1 1 calc R . .
K2 K 0.0000 0.0000 0.0000 0.0205(2) Uani 1 2 d S . .
O15 O -0.0394(3) 0.10561(13) -0.08729(11) 0.0224(6) Uani 1 1 d . . .
O16 O 0.0440(3) -0.00573(13) -0.09948(11) 0.0227(6) Uani 1 1 d . A .
O17 O 0.0292(3) -0.11167(13) -0.00919(11) 0.0222(6) Uani 1 1 d . A .
C127 C 0.0204(4) 0.1002(2) -0.13394(16) 0.0239(9) Uani 1 1 d . . .
H127a H 0.1020 0.0960 -0.1329 0.032 Uiso 1 1 calc R A .
H127b H -0.0022 0.1359 -0.1640 0.032 Uiso 1 1 calc R . .
C128 C -0.0068(4) 0.0470(2) -0.13863(16) 0.0248(9) Uani 1 1 d . A .
H128a H -0.0889 0.0484 -0.1344 0.033 Uiso 1 1 calc R . .
H128b H 0.0223 0.0469 -0.1730 0.033 Uiso 1 1 calc R . .
C129 C 0.0151(4) -0.0579(2) -0.09972(17) 0.0265(9) Uani 1 1 d . . .
H129a H 0.0373 -0.0596 -0.1340 0.035 Uiso 1 1 calc R A .
H129b H -0.0668 -0.0573 -0.0920 0.035 Uiso 1 1 calc R . .
C130 C 0.0763(4) -0.1118(2) -0.05923(17) 0.0275(10) Uani 1 1 d . A .
H130a H 0.0659 -0.1480 -0.0621 0.037 Uiso 1 1 calc R . .
H130b H 0.1574 -0.1100 -0.0643 0.037 Uiso 1 1 calc R . .
C131 C 0.0850(4) -0.1606(2) 0.03240(17) 0.0267(9) Uani 1 1 d . . .
H131a H 0.1645 -0.1568 0.0298 0.035 Uiso 1 1 calc R A .
H131b H 0.0818 -0.1982 0.0301 0.035 Uiso 1 1 calc R . .
C132 C 0.0248(4) -0.15927(19) 0.08317(16) 0.0234(9) Uani 1 1 d . . .
H132a H -0.0559 -0.1603 0.0846 0.031 Uiso 1 1 calc R . .
H132b H 0.0562 -0.1939 0.1120 0.031 Uiso 1 1 calc R . .
N11 N 0.2256(6) 0.0061(3) 0.0300(3) 0.025(2) Uani 0.55 1 d PG A 1
C133 C 0.2798(6) -0.0520(3) 0.0378(2) 0.020(3) Uani 0.55 1 d PG A 1
H133 H 0.2670 -0.0831 0.0698 0.026 Uiso 0.55 1 calc PR A 1
C134 C 0.3529(7) -0.0630(3) -0.0023(3) 0.047(3) Uani 0.55 1 d PG A 1
H134 H 0.3893 -0.1016 0.0027 0.063 Uiso 0.55 1 calc PR A 1
C135 C 0.3717(7) -0.0159(4) -0.0503(2) 0.057(3) Uani 0.55 1 d PG A 1
H135 H 0.4208 -0.0234 -0.0771 0.076 Uiso 0.55 1 calc PR A 1
C136 C 0.3175(8) 0.0422(3) -0.0581(2) 0.050(3) Uani 0.55 1 d PG A 1
H136 H 0.3303 0.0733 -0.0900 0.067 Uiso 0.55 1 calc PR A 1
C137 C 0.2445(7) 0.0532(3) -0.0180(3) 0.052(5) Uani 0.55 1 d PG A 1
H137 H 0.2081 0.0918 -0.0229 0.069 Uiso 0.55 1 calc PR A 1
N12 N 0.2240(6) -0.0046(4) 0.0169(4) 0.040(4) Uani 0.45 1 d PG A 2
C138 C 0.2978(8) -0.0584(4) 0.0368(3) 0.051(6) Uani 0.45 1 d PG A 2
H138 H 0.2707 -0.0915 0.0632 0.068 Uiso 0.45 1 calc PR A 2
C139 C 0.4116(7) -0.0622(3) 0.0172(3) 0.035(3) Uani 0.45 1 d PG A 2
H139 H 0.4613 -0.0979 0.0303 0.046 Uiso 0.45 1 calc PR A 2
C140 C 0.4516(6) -0.0122(4) -0.0225(3) 0.043(3) Uani 0.45 1 d PG A 2
H140 H 0.5281 -0.0149 -0.0357 0.058 Uiso 0.45 1 calc PR A 2
C141 C 0.3778(8) 0.0415(3) -0.0424(3) 0.048(3) Uani 0.45 1 d PG A 2
H141 H 0.4049 0.0746 -0.0688 0.064 Uiso 0.45 1 calc PR A 2
C142 C 0.2640(7) 0.0454(3) -0.0227(4) 0.047(6) Uani 0.45 1 d PG A 2
H142 H 0.2143 0.0811 -0.0358 0.063 Uiso 0.45 1 calc PR A 2
K3 K 0.6736(4) 0.48428(16) 0.03459(13) 0.0409(8) Uani 0.34 1 d PU . .
K3' K 0.5843(8) 0.4957(3) 0.0375(3) 0.0402(13) Uani 0.16 1 d PU . .
O18 O 0.6674(4) 0.60762(12) -0.01228(13) 0.0380(15) Uani 0.50 1 d PGU B .
O20 O 0.6426(4) 0.42962(15) 0.14067(11) 0.0471(17) Uani 0.50 1 d PGU B .
O22 O 0.6827(5) 0.42187(17) -0.02909(14) 0.090(3) Uani 0.50 1 d PGU . .
O19 O 0.6824(4) 0.54650(15) 0.09502(13) 0.0353(14) Uani 0.50 1 d PGU B .
O21 O 0.6893(4) 0.36184(12) 0.07991(15) 0.0535(19) Uani 0.50 1 d PGU B .
O23 O 0.7167(5) 0.54277(17) -0.07397(11) 0.092(3) Uani 0.50 1 d PGU B .
C143 C 0.6949(4) 0.63337(13) 0.02014(16) 0.063(3) Uani 0.50 1 d PGU . .
H143a H 0.6708 0.6763 0.0055 0.083 Uiso 0.50 1 calc PR B .
H143b H 0.7770 0.6258 0.0214 0.083 Uiso 0.50 1 calc PR . .
C144 C 0.6392(4) 0.60847(14) 0.07234(16) 0.052(2) Uani 0.50 1 d PGU B .
H144a H 0.6536 0.6285 0.0933 0.069 Uiso 0.50 1 calc PR . .
H144b H 0.5574 0.6142 0.0712 0.069 Uiso 0.50 1 calc PR . .
C145 C 0.6365(5) 0.52023(18) 0.14795(13) 0.064(3) Uani 0.50 1 d PGU . .
H145a H 0.5537 0.5265 0.1501 0.085 Uiso 0.50 1 calc PR B .
H145b H 0.6582 0.5387 0.1686 0.085 Uiso 0.50 1 calc PR . .
C146 C 0.6807(5) 0.45581(18) 0.16856(11) 0.072(4) Uani 0.50 1 d PGU B .
H146a H 0.7635 0.4495 0.1651 0.096 Uiso 0.50 1 calc PR . .
H146b H 0.6540 0.4378 0.2053 0.096 Uiso 0.50 1 calc PR . .
C147 C 0.6675(5) 0.36650(15) 0.16203(12) 0.057(3) Uani 0.50 1 d PGU . .
H147a H 0.6283 0.3514 0.1970 0.075 Uiso 0.50 1 calc PR B .
H147b H 0.7489 0.3542 0.1648 0.075 Uiso 0.50 1 calc PR . .
C148 C 0.6321(5) 0.34066(14) 0.12971(15) 0.073(3) Uani 0.50 1 d PGU B .
H148a H 0.6498 0.2974 0.1453 0.097 Uiso 0.50 1 calc PR . .
H148b H 0.5503 0.3517 0.1277 0.097 Uiso 0.50 1 calc PR . .
C149 C 0.6641(5) 0.33655(15) 0.04655(18) 0.048(3) Uani 0.50 1 d PGU . .
H149a H 0.5825 0.3452 0.0436 0.064 Uiso 0.50 1 calc PR B .
H149b H 0.6862 0.2935 0.0614 0.064 Uiso 0.50 1 calc PR . .
C150 C 0.7258(5) 0.36141(17) -0.00551(17) 0.057(3) Uani 0.50 1 d PGU B .
H150a H 0.8067 0.3564 -0.0024 0.076 Uiso 0.50 1 calc PR . .
H150b H 0.7164 0.3405 -0.0267 0.076 Uiso 0.50 1 calc PR . .
C151 C 0.7395(6) 0.4501(2) -0.07966(14) 0.109(5) Uani 0.50 1 d PGU . .
H151a H 0.7324 0.4302 -0.1020 0.144 Uiso 0.50 1 calc PR B .
H151b H 0.8202 0.4464 -0.0768 0.144 Uiso 0.50 1 calc PR . .
C152 C 0.6913(6) 0.5131(2) -0.10308(11) 0.117(5) Uani 0.50 1 d PGU . .
H152a H 0.7238 0.5303 -0.1391 0.155 Uiso 0.50 1 calc PR . .
H152b H 0.6092 0.5175 -0.1027 0.155 Uiso 0.50 1 calc PR . .
C153 C 0.6804(5) 0.60620(17) -0.09458(12) 0.047(2) Uani 0.50 1 d PGU . .
H153a H 0.5978 0.6148 -0.0934 0.062 Uiso 0.50 1 calc PR B .
H153b H 0.7118 0.6233 -0.1308 0.062 Uiso 0.50 1 calc PR . .
C154 C 0.7185(5) 0.63301(15) -0.06428(14) 0.070(3) Uani 0.50 1 d PGU B .
H154a H 0.8011 0.6246 -0.0651 0.093 Uiso 0.50 1 calc PR . .
H154b H 0.6951 0.6760 -0.0786 0.093 Uiso 0.50 1 calc PR . .
N13 N 0.9278(12) 0.4718(6) 0.0161(6) 0.087(3) Uani 0.50 1 d PGU B -1
C155 C 0.9624(15) 0.4983(7) 0.0449(6) 0.097(5) Uani 0.50 1 d PGU B -1
H155 H 0.9299 0.4914 0.0790 0.129 Uiso 0.50 1 calc PR B -1
C156 C 1.0454(17) 0.5352(8) 0.0227(8) 0.122(7) Uani 0.50 1 d PGU . -1
H156 H 1.0686 0.5529 0.0419 0.163 Uiso 0.50 1 calc PR B -1
C157 C 1.0939(15) 0.5454(8) -0.0283(9) 0.116(7) Uani 0.50 1 d PGU . -1
H157 H 1.1495 0.5701 -0.0432 0.155 Uiso 0.50 1 calc PR B -1
C158 C 1.0593(14) 0.5188(8) -0.0571(6) 0.101(6) Uani 0.50 1 d PGU . -1
H158 H 1.0918 0.5258 -0.0912 0.135 Uiso 0.50 1 calc PR B -1
C159 C 0.9763(13) 0.4820(7) -0.0349(6) 0.093(5) Uani 0.50 1 d PGU B -1
H159 H 0.9531 0.4642 -0.0541 0.123 Uiso 0.50 1 calc PR B -1
N14 N 0.1601(3) 0.20991(18) 0.49787(11) 0.0537(15) Uani 1 1 d G . .
C160 C 0.1438(3) 0.20344(18) 0.41613(15) 0.0458(15) Uani 1 1 d G . .
H160 H 0.1554 0.1812 0.3954 0.061 Uiso 1 1 calc R . .
C161 C 0.0932(3) 0.26333(18) 0.39647(12) 0.0528(17) Uani 1 1 d G . .
H161 H 0.0711 0.2810 0.3627 0.070 Uiso 1 1 calc R . .
C162 C 0.0760(3) 0.29650(13) 0.42751(17) 0.0494(16) Uani 1 1 d G . .
H162 H 0.0423 0.3364 0.4146 0.066 Uiso 1 1 calc R . .
C163 C 0.1095(3) 0.26979(18) 0.47819(15) 0.0513(17) Uani 1 1 d G . .
H163 H 0.0979 0.2920 0.4989 0.068 Uiso 1 1 calc R . .
C164 C 0.1773(3) 0.17672(13) 0.46683(16) 0.0472(15) Uani 1 1 d G . .
H164 H 0.2110 0.1368 0.4798 0.063 Uiso 1 1 calc R . .

loop_
_atom_site_aniso_label
_atom_site_aniso_U_11
_atom_site_aniso_U_22
_atom_site_aniso_U_33
_atom_site_aniso_U_23
_atom_site_aniso_U_13
_atom_site_aniso_U_12
Tb1 0.01171(9) 0.01264(9) 0.01449(9) -0.00485(7) -0.00311(6) -0.00216(6)
O1 0.0221(14) 0.0118(13) 0.0192(13) -0.0048(11) -0.0058(11) -0.0020(11)
O2 0.0109(12) 0.0182(14) 0.0181(13) -0.0024(11) -0.0073(10) -0.0014(10)
O3 0.0112(13) 0.0169(14) 0.0215(14) -0.0074(11) -0.0020(11) 0.0022(10)
O4 0.0105(12) 0.0207(14) 0.0231(14) -0.0096(12) -0.0055(11) 0.0016(11)
N1 0.0257(18) 0.0109(16) 0.0232(17) -0.0062(13) -0.0110(14) -0.0016(13)
N2 0.0082(14) 0.0156(16) 0.0170(15) -0.0059(13) -0.0047(12) -0.0003(12)
N3 0.0107(14) 0.0130(15) 0.0153(15) -0.0046(12) -0.0011(12) -0.0010(12)
N4 0.0135(15) 0.0118(15) 0.0183(16) -0.0051(13) -0.0040(12) -0.0015(12)
C1 0.0169(18) 0.0133(18) 0.0168(17) -0.0075(15) -0.0055(14) -0.0026(14)
C2 0.0147(17) 0.0148(18) 0.0155(17) -0.0078(15) -0.0063(14) 0.0019(14)
C3 0.0175(18) 0.0149(18) 0.0161(17) -0.0073(15) -0.0048(14) -0.0027(15)
C4 0.0163(19) 0.020(2) 0.023(2) -0.0090(16) -0.0054(15) -0.0058(15)
C5 0.0151(18) 0.019(2) 0.029(2) -0.0106(17) -0.0107(16) 0.0026(15)
C6 0.023(2) 0.0130(18) 0.024(2) -0.0059(16) -0.0092(16) 0.0008(15)
C7 0.0139(17) 0.0067(16) 0.0230(19) -0.0040(14) -0.0076(15) 0.0020(13)
C8 0.0205(19) 0.0098(17) 0.0224(19) -0.0015(15) -0.0103(16) -0.0003(15)
C9 0.025(2) 0.017(2) 0.032(2) -0.0032(17) -0.0142(18) -0.0068(17)
C10 0.021(2) 0.015(2) 0.035(2) -0.0010(18) -0.0059(18) -0.0053(16)
C11 0.025(2) 0.0133(19) 0.021(2) -0.0032(16) -0.0022(17) 0.0014(16)
C12 0.0205(19) 0.0111(18) 0.024(2) -0.0081(16) -0.0060(16) 0.0015(15)
C13 0.039(3) 0.016(2) 0.031(2) -0.0128(18) -0.017(2) 0.0030(18)
C14 0.044(3) 0.035(3) 0.045(3) -0.026(2) -0.025(2) 0.020(2)
C15 0.083(5) 0.021(3) 0.047(3) -0.017(2) -0.012(3) -0.011(3)
C16 0.044(3) 0.032(3) 0.031(2) -0.021(2) -0.014(2) 0.005(2)
C17 0.0122(17) 0.0106(17) 0.0195(18) -0.0053(14) -0.0015(14) -0.0021(14)
C18 0.0114(17) 0.0123(18) 0.0180(18) -0.0047(14) 0.0001(14) -0.0032(14)
C19 0.0157(18) 0.0157(19) 0.023(2) -0.0031(16) -0.0036(15) -0.0033(15)
C20 0.020(2) 0.0095(18) 0.033(2) -0.0036(16) -0.0014(17) -0.0027(15)
C21 0.023(2) 0.018(2) 0.029(2) -0.0121(17) 0.0016(17) -0.0076(16)
C22 0.0195(19) 0.0174(19) 0.0221(19) -0.0094(16) -0.0022(16) -0.0038(15)
C23 0.0131(18) 0.023(2) 0.0192(19) -0.0077(16) -0.0028(15) -0.0044(15)
C24 0.0141(18) 0.025(2) 0.026(2) -0.0121(18) -0.0009(16) -0.0024(16)
C25 0.021(2) 0.032(2) 0.019(2) -0.0048(18) -0.0013(16) -0.0069(18)
C26 0.020(2) 0.038(3) 0.026(2) -0.018(2) 0.0021(17) -0.0097(19)
C27 0.0181(18) 0.0100(17) 0.0159(17) -0.0021(14) -0.0053(14) -0.0029(14)
C28 0.0162(18) 0.0107(17) 0.0154(17) -0.0035(14) -0.0054(14) -0.0021(14)
C29 0.0176(18) 0.0093(17) 0.0176(18) -0.0021(14) -0.0054(15) -0.0041(14)
C30 0.0167(19) 0.019(2) 0.024(2) -0.0068(16) -0.0090(15) -0.0048(15)
C31 0.0129(18) 0.0171(19) 0.031(2) -0.0080(17) -0.0069(16) 0.0002(15)
C32 0.0172(19) 0.0172(19) 0.0218(19) -0.0081(16) -0.0005(15) -0.0026(15)
C33 0.0131(17) 0.0161(18) 0.0130(16) -0.0048(14) 0.0003(14) -0.0056(14)
C34 0.0131(17) 0.0176(19) 0.0136(17) -0.0077(15) 0.0018(14) -0.0040(14)
C35 0.0159(18) 0.021(2) 0.0161(18) -0.0092(16) -0.0015(14) -0.0021(15)
C36 0.021(2) 0.029(2) 0.0181(19) -0.0131(17) 0.0000(15) -0.0112(17)
C37 0.027(2) 0.019(2) 0.0183(19) -0.0099(16) 0.0020(16) -0.0099(17)
C38 0.0194(19) 0.0155(19) 0.0175(18) -0.0063(15) -0.0006(15) -0.0029(15)
C39 0.0160(18) 0.0168(19) 0.0158(18) -0.0050(15) -0.0014(14) -0.0027(15)
C40 0.0165(19) 0.020(2) 0.022(2) -0.0054(16) 0.0029(15) -0.0053(16)
C41 0.025(2) 0.016(2) 0.024(2) -0.0033(17) 0.0032(17) -0.0056(16)
C42 0.021(2) 0.035(3) 0.0152(19) -0.0036(18) -0.0019(16) -0.0057(18)
C43 0.0175(18) 0.0187(19) 0.0174(18) -0.0076(15) -0.0058(15) -0.0048(15)
C44 0.0194(19) 0.0180(19) 0.0176(18) -0.0082(16) -0.0071(15) -0.0034(15)
C45 0.032(2) 0.031(2) 0.022(2) -0.0139(19) -0.0106(18) 0.0065(19)
C46 0.047(3) 0.054(3) 0.021(2) -0.022(2) -0.009(2) 0.010(3)
C47 0.044(3) 0.047(3) 0.016(2) -0.009(2) -0.015(2) 0.004(2)
C48 0.026(2) 0.027(2) 0.020(2) -0.0063(18) -0.0105(17) 0.0019(18)
C49 0.0177(19) 0.0127(18) 0.031(2) -0.0063(17) -0.0053(16) -0.0035(15)
C50 0.017(2) 0.016(2) 0.048(3) -0.005(2) -0.0031(19) -0.0043(16)
C51 0.034(3) 0.019(2) 0.051(3) -0.017(2) -0.017(2) -0.0044(19)
C52 0.027(2) 0.017(2) 0.030(2) 0.0002(18) -0.0017(18) -0.0053(17)
Tb2 0.01398(9) 0.01483(10) 0.01901(10) -0.00602(7) -0.00345(7) -0.00418(7)
O5 0.0200(14) 0.0187(14) 0.0192(14) -0.0059(11) -0.0058(11) -0.0036(11)
O6 0.0105(13) 0.0222(15) 0.0294(15) -0.0151(13) -0.0025(11) -0.0013(11)
O7 0.0155(13) 0.0200(14) 0.0223(14) -0.0087(12) 0.0037(11) -0.0094(11)
O8 0.0165(14) 0.0220(15) 0.0232(15) -0.0040(12) 0.0009(11) -0.0063(12)
N5 0.0180(17) 0.0221(18) 0.0175(16) -0.0051(14) -0.0035(13) -0.0019(14)
N6 0.0106(15) 0.0153(16) 0.0236(17) -0.0084(13) -0.0039(13) -0.0023(12)
N7 0.0128(15) 0.0133(15) 0.0175(15) -0.0065(13) -0.0008(12) -0.0048(12)
N8 0.0135(15) 0.0159(16) 0.0170(15) -0.0046(13) -0.0009(12) -0.0035(12)
C53 0.0158(18) 0.0130(18) 0.0182(18) -0.0032(15) -0.0054(15) -0.0020(14)
C54 0.0131(17) 0.0123(18) 0.0187(18) -0.0041(15) -0.0025(14) 0.0001(14)
C55 0.0150(18) 0.0140(18) 0.0195(18) -0.0055(15) -0.0044(15) 0.0001(14)
C56 0.0154(19) 0.025(2) 0.026(2) -0.0094(17) -0.0085(16) -0.0010(16)
C57 0.0134(18) 0.028(2) 0.025(2) -0.0086(18) -0.0025(16) 0.0005(16)
C58 0.0146(18) 0.023(2) 0.0199(19) -0.0073(16) 0.0000(15) -0.0007(16)
C59 0.0150(18) 0.023(2) 0.0139(17) -0.0084(15) 0.0016(14) -0.0061(15)
C60 0.0147(18) 0.025(2) 0.0177(18) -0.0120(16) -0.0011(15) -0.0017(16)
C61 0.016(2) 0.038(3) 0.029(2) -0.019(2) -0.0050(17) -0.0003(18)
C62 0.023(2) 0.045(3) 0.036(3) -0.027(2) -0.0010(19) -0.012(2)
C63 0.030(2) 0.033(3) 0.031(2) -0.020(2) 0.0044(19) -0.012(2)
C64 0.020(2) 0.021(2) 0.0205(19) -0.0087(16) 0.0018(16) -0.0063(16)
C65 0.024(2) 0.032(2) 0.018(2) 0.0000(18) -0.0029(17) 0.0013(19)
C66 0.043(3) 0.030(3) 0.031(3) 0.006(2) 0.002(2) -0.005(2)
C67 0.045(3) 0.057(4) 0.020(2) -0.005(2) -0.012(2) 0.006(3)
C68 0.029(3) 0.047(3) 0.023(2) 0.003(2) 0.004(2) -0.006(2)
C69 0.0138(18) 0.0184(19) 0.0196(19) -0.0082(16) -0.0038(14) -0.0050(15)
C70 0.0162(18) 0.0175(19) 0.0218(19) -0.0088(16) -0.0059(15) -0.0057(15)
C71 0.020(2) 0.021(2) 0.027(2) -0.0146(17) -0.0004(16) -0.0075(16)
C72 0.032(2) 0.027(2) 0.021(2) -0.0128(18) 0.0000(17) -0.0133(19)
C73 0.029(2) 0.022(2) 0.021(2) -0.0054(17) -0.0084(17) -0.0092(18)
C74 0.019(2) 0.022(2) 0.024(2) -0.0083(17) -0.0073(16) -0.0030(16)
C75 0.019(2) 0.0163(19) 0.031(2) -0.0082(17) -0.0085(17) -0.0054(16)
C76 0.027(2) 0.018(2) 0.039(3) -0.0039(19) -0.009(2) -0.0082(18)
C77 0.033(2) 0.021(2) 0.041(3) -0.015(2) -0.007(2) -0.0096(19)
C78 0.021(2) 0.020(2) 0.032(2) -0.0049(18) -0.0054(18) -0.0082(17)
C79 0.0190(19) 0.0190(19) 0.0142(17) -0.0083(15) -0.0036(15) -0.0020(15)
C80 0.0145(18) 0.0172(19) 0.0176(18) -0.0098(15) -0.0014(14) -0.0024(15)
C81 0.021(2) 0.0172(19) 0.0142(17) -0.0077(15) -0.0036(15) 0.0001(15)
C82 0.0165(19) 0.027(2) 0.0200(19) -0.0116(17) -0.0054(15) 0.0034(16)
C83 0.0147(19) 0.032(2) 0.022(2) -0.0119(18) -0.0005(16) -0.0039(17)
C84 0.022(2) 0.023(2) 0.0172(18) -0.0075(16) 0.0026(15) -0.0084(16)
C85 0.0205(19) 0.0130(18) 0.0177(18) -0.0027(15) -0.0035(15) -0.0058(15)
C86 0.0185(19) 0.0105(17) 0.0195(18) -0.0026(15) -0.0055(15) -0.0058(14)
C87 0.0179(19) 0.0110(18) 0.031(2) -0.0037(16) -0.0070(17) -0.0039(15)
C88 0.030(2) 0.0131(19) 0.034(2) 0.0019(17) -0.0183(19) -0.0062(17)
C89 0.041(3) 0.020(2) 0.020(2) 0.0025(17) -0.0136(19) -0.0107(19)
C90 0.035(2) 0.020(2) 0.0165(19) -0.0036(16) -0.0031(17) -0.0093(18)
C91 0.0161(18) 0.0128(18) 0.026(2) -0.0079(16) -0.0035(15) -0.0031(15)
C92 0.022(2) 0.021(2) 0.029(2) -0.0089(18) -0.0030(17) -0.0107(17)
C93 0.023(2) 0.018(2) 0.048(3) -0.017(2) -0.005(2) -0.0015(17)
C94 0.025(2) 0.024(2) 0.027(2) -0.0124(18) -0.0041(17) -0.0072(17)
C95 0.021(2) 0.0140(19) 0.023(2) -0.0087(16) -0.0092(16) 0.0026(15)
C96 0.021(2) 0.0123(18) 0.023(2) -0.0043(16) -0.0060(16) 0.0007(15)
C97 0.036(3) 0.017(2) 0.032(2) -0.0021(19) -0.002(2) -0.0044(19)
C98 0.048(3) 0.013(2) 0.052(3) -0.005(2) -0.007(3) -0.005(2)
C99 0.046(3) 0.017(2) 0.049(3) -0.016(2) -0.009(2) 0.005(2)
C100 0.030(2) 0.024(2) 0.031(2) -0.0149(19) -0.0034(19) 0.0044(18)
C101 0.0182(19) 0.026(2) 0.0167(18) -0.0070(17) -0.0036(15) -0.0033(16)
C102 0.034(3) 0.035(3) 0.019(2) -0.0037(19) -0.0093(19) -0.001(2)
C103 0.020(2) 0.041(3) 0.026(2) -0.017(2) -0.0031(17) -0.0103(19)
C104 0.027(2) 0.032(2) 0.025(2) -0.0152(19) -0.0035(18) -0.0061(19)
K1 0.0193(4) 0.0154(4) 0.0216(4) -0.0079(3) -0.0051(3) -0.0029(3)
O9 0.0209(14) 0.0193(15) 0.0259(15) -0.0124(12) -0.0005(12) -0.0033(12)
O10 0.0240(15) 0.0152(14) 0.0184(13) -0.0063(11) -0.0075(11) -0.0012(11)
O11 0.0212(14) 0.0142(14) 0.0267(15) -0.0094(12) -0.0040(12) -0.0051(11)
O12 0.0196(14) 0.0195(15) 0.0252(15) -0.0099(12) -0.0048(12) -0.0009(12)
O13 0.0233(15) 0.0246(16) 0.0197(14) -0.0089(12) -0.0084(12) -0.0039(12)
O14 0.0227(15) 0.0281(17) 0.0326(17) -0.0173(14) -0.0019(13) -0.0080(13)
C105 0.020(2) 0.022(2) 0.032(2) -0.0130(18) -0.0050(17) 0.0036(17)
C106 0.026(2) 0.019(2) 0.026(2) -0.0058(17) -0.0118(17) 0.0034(17)
C107 0.024(2) 0.025(2) 0.0146(18) -0.0060(16) -0.0048(15) -0.0077(17)
C108 0.020(2) 0.022(2) 0.026(2) -0.0136(17) -0.0028(16) -0.0081(16)
C109 0.027(2) 0.015(2) 0.034(2) -0.0137(18) -0.0033(18) -0.0047(17)
C110 0.022(2) 0.0155(19) 0.035(2) -0.0153(18) -0.0013(18) -0.0009(16)
C111 0.021(2) 0.022(2) 0.029(2) -0.0053(18) -0.0067(17) 0.0039(17)
C112 0.022(2) 0.027(2) 0.022(2) -0.0010(18) -0.0079(17) -0.0007(18)
C113 0.024(2) 0.043(3) 0.023(2) -0.016(2) -0.0063(17) -0.010(2)
C114 0.027(2) 0.045(3) 0.033(2) -0.027(2) -0.0008(19) -0.015(2)
C115 0.029(2) 0.029(2) 0.047(3) -0.028(2) 0.002(2) -0.009(2)
C116 0.025(2) 0.026(2) 0.044(3) -0.025(2) 0.002(2) -0.0056(18)
N9 0.0264(19) 0.025(2) 0.0228(18) -0.0042(15) -0.0028(15) -0.0024(16)
C117 0.027(2) 0.033(3) 0.033(2) -0.006(2) -0.004(2) -0.004(2)
C118 0.033(3) 0.028(2) 0.023(2) -0.0020(19) -0.0041(19) 0.002(2)
C119 0.030(2) 0.023(2) 0.030(2) -0.0069(19) 0.0047(19) -0.0032(19)
C120 0.022(2) 0.033(3) 0.031(2) -0.011(2) -0.0009(18) -0.0027(19)
C121 0.030(2) 0.027(2) 0.020(2) -0.0097(18) -0.0012(17) 0.0021(19)
N10 0.053(3) 0.054(3) 0.047(3) -0.016(3) 0.008(2) -0.013(3)
C122 0.031(3) 0.022(2) 0.041(3) -0.010(2) 0.009(2) -0.010(2)
C123 0.023(2) 0.040(3) 0.044(3) -0.018(2) -0.005(2) -0.005(2)
C124 0.027(2) 0.026(2) 0.037(3) -0.005(2) -0.004(2) 0.0030(19)
C125 0.033(3) 0.029(3) 0.039(3) -0.011(2) 0.001(2) -0.007(2)
C126 0.029(2) 0.023(2) 0.024(2) -0.0045(18) -0.0059(18) -0.0071(18)
K2 0.0230(6) 0.0202(6) 0.0154(5) -0.0019(5) -0.0051(5) -0.0051(5)
O15 0.0238(15) 0.0239(16) 0.0158(13) -0.0016(12) 0.0002(11) -0.0102(12)
O16 0.0274(16) 0.0214(15) 0.0173(14) -0.0027(12) -0.0054(12) -0.0066(12)
O17 0.0259(15) 0.0198(15) 0.0155(13) -0.0023(11) -0.0042(12) -0.0001(12)
C127 0.021(2) 0.028(2) 0.0165(19) -0.0017(17) -0.0005(16) -0.0079(17)
C128 0.029(2) 0.028(2) 0.0134(18) -0.0001(17) -0.0046(16) -0.0111(18)
C129 0.034(2) 0.029(2) 0.0166(19) -0.0074(18) 0.0004(18) -0.0112(19)
C130 0.034(2) 0.025(2) 0.021(2) -0.0081(18) 0.0001(18) -0.0049(19)
C131 0.029(2) 0.019(2) 0.026(2) -0.0016(17) -0.0082(18) -0.0007(18)
C132 0.024(2) 0.020(2) 0.020(2) 0.0012(16) -0.0062(17) -0.0072(17)
N11 0.019(4) 0.025(4) 0.031(4) -0.013(4) 0.000(3) 0.000(3)
C133 0.020(4) 0.014(5) 0.028(7) -0.011(5) -0.015(4) 0.006(4)
C134 0.053(7) 0.038(6) 0.045(6) -0.017(5) 0.020(5) -0.013(5)
C135 0.074(8) 0.060(8) 0.039(6) -0.026(6) 0.026(6) -0.027(7)
C136 0.052(7) 0.066(8) 0.033(6) -0.015(6) 0.011(5) -0.031(6)
C137 0.039(7) 0.077(12) 0.043(9) -0.028(9) 0.009(6) -0.018(7)
N12 0.028(6) 0.049(8) 0.058(9) -0.032(7) 0.009(5) -0.025(5)
C138 0.046(10) 0.080(15) 0.040(12) -0.032(11) 0.027(8) -0.045(10)
C139 0.026(6) 0.036(6) 0.046(7) -0.021(5) -0.002(5) -0.004(5)
C140 0.028(6) 0.056(8) 0.044(7) -0.023(6) 0.015(5) -0.011(6)
C141 0.056(9) 0.050(8) 0.033(7) -0.008(6) 0.014(6) -0.027(7)
C142 0.025(7) 0.006(5) 0.087(17) 0.017(7) -0.034(9) -0.004(5)
K3 0.067(2) 0.0305(16) 0.0284(14) -0.0125(12) -0.0023(16) -0.0147(16)
K3' 0.058(3) 0.024(3) 0.044(3) -0.017(2) 0.002(3) -0.013(3)
O18 0.049(4) 0.020(3) 0.038(3) -0.004(2) -0.010(3) -0.001(3)
O20 0.062(5) 0.051(3) 0.035(3) -0.015(3) -0.011(3) -0.021(4)
O22 0.152(8) 0.059(4) 0.070(4) -0.043(3) -0.002(5) -0.007(5)
O19 0.031(3) 0.041(3) 0.046(3) -0.026(3) -0.007(3) -0.007(3)
O21 0.073(5) 0.039(3) 0.056(4) -0.020(3) -0.018(4) -0.010(3)
O23 0.155(8) 0.066(4) 0.041(3) -0.022(3) 0.007(4) 0.000(5)
C143 0.092(8) 0.030(5) 0.073(5) -0.013(4) -0.030(5) -0.020(5)
C144 0.060(6) 0.051(4) 0.066(5) -0.044(4) -0.023(5) 0.006(4)
C145 0.077(7) 0.085(6) 0.051(5) -0.053(5) 0.001(5) -0.010(6)
C146 0.115(9) 0.073(6) 0.051(5) -0.028(5) -0.023(6) -0.038(6)
C147 0.085(7) 0.040(5) 0.039(5) -0.010(4) -0.010(5) -0.007(5)
C148 0.119(9) 0.053(5) 0.048(5) -0.015(4) -0.012(6) -0.023(6)
C149 0.061(6) 0.037(4) 0.062(5) -0.037(4) 0.004(5) -0.012(4)
C150 0.064(7) 0.049(5) 0.074(6) -0.040(4) 0.003(5) -0.014(5)
C151 0.168(10) 0.103(6) 0.057(6) -0.049(5) 0.002(7) -0.001(7)
C152 0.170(11) 0.104(6) 0.079(6) -0.041(6) -0.008(7) -0.019(7)
C153 0.043(5) 0.044(5) 0.034(4) -0.001(4) -0.004(4) 0.005(4)
C154 0.069(7) 0.074(6) 0.062(5) -0.010(5) 0.002(5) -0.038(6)
N13 0.066(5) 0.075(7) 0.106(7) -0.033(6) 0.017(4) -0.004(4)
C155 0.094(8) 0.102(10) 0.093(8) -0.036(7) -0.008(7) -0.011(7)
C156 0.131(11) 0.115(10) 0.135(9) -0.062(8) 0.002(8) -0.030(7)
C157 0.114(10) 0.102(10) 0.121(9) -0.023(7) -0.008(7) -0.037(8)
C158 0.089(9) 0.100(10) 0.098(8) -0.023(7) 0.000(7) -0.020(7)
C159 0.079(7) 0.098(9) 0.103(8) -0.049(7) 0.012(6) -0.015(7)
N14 0.030(2) 0.086(4) 0.037(3) -0.004(3) -0.006(2) -0.030(3)
C160 0.024(3) 0.066(4) 0.065(4) -0.044(3) 0.005(3) -0.013(3)
C161 0.031(3) 0.074(5) 0.047(3) -0.010(3) -0.007(3) -0.022(3)
C162 0.024(3) 0.032(3) 0.081(5) -0.010(3) -0.005(3) -0.005(2)
C163 0.028(3) 0.071(4) 0.082(5) -0.058(4) 0.021(3) -0.025(3)
C164 0.022(2) 0.033(3) 0.077(4) -0.012(3) -0.004(3) -0.005(2)

loop_
_atom_type_symbol
_atom_type_description
_atom_type_scat_dispersion_real
_atom_type_scat_dispersion_imag
_atom_type_scat_source
C C 0.0033 0.0016 'International Tables Vol C Tables 4.2.6.8 and 6.1.1.4'
H H 0.0000 0.0000 'International Tables Vol C Tables 4.2.6.8 and 6.1.1.4'
N N 0.0061 0.0033 'International Tables Vol C Tables 4.2.6.8 and 6.1.1.4'
O O 0.0106 0.0060 'International Tables Vol C Tables 4.2.6.8 and 6.1.1.4'
K K 0.2009 0.2494 'International Tables Vol C Tables 4.2.6.8 and 6.1.1.4'
Tb Tb -0.1723 4.1537 'International Tables Vol C Tables 4.2.6.8 and 6.1.1.4'

loop_
_geom_angle_atom_site_label_1
_geom_angle_atom_site_label_2
_geom_angle_atom_site_label_3
_geom_angle
_geom_angle_site_symmetry_1
_geom_angle_site_symmetry_3
O3 Tb1 O4 134.46(10) . .
O3 Tb1 O1 103.80(10) . .
O4 Tb1 O1 97.99(10) . .
O3 Tb1 O2 99.60(10) . .
O4 Tb1 O2 102.45(10) . .
O1 Tb1 O2 121.18(10) . .
O3 Tb1 N2 102.10(10) . .
O4 Tb1 N2 118.75(10) . .
O1 Tb1 N2 86.85(10) . .
O2 Tb1 N2 35.33(10) . .
O3 Tb1 N4 105.31(10) . .
O4 Tb1 N4 33.22(10) . .
O1 Tb1 N4 126.84(10) . .
O2 Tb1 N4 96.37(10) . .
N2 Tb1 N4 127.94(10) . .
O3 Tb1 N1 93.61(10) . .
O4 Tb1 N1 86.62(10) . .
O1 Tb1 N1 28.91(10) . .
O2 Tb1 N1 150.05(10) . .
N2 Tb1 N1 115.56(10) . .
N4 Tb1 N1 105.94(10) . .
N1 O1 Tb1 102.7(2) . .
N2 O2 Tb1 82.48(17) . .
N3 O3 Tb1 125.8(2) . .
N4 O4 Tb1 89.91(18) . .
O1 N1 C8 111.0(3) . .
O1 N1 C13 107.0(3) . .
C8 N1 C13 115.8(3) . .
O1 N1 Tb1 48.37(15) . .
C8 N1 Tb1 109.0(2) . .
C13 N1 Tb1 134.8(3) . .
O2 N2 C18 108.6(3) . .
O2 N2 C23 108.5(3) . .
C18 N2 C23 112.5(3) . .
O2 N2 Tb1 62.19(16) . .
C18 N2 Tb1 130.5(2) . .
C23 N2 Tb1 116.4(2) . .
O3 N3 C34 109.1(3) . .
O3 N3 C39 108.7(3) . .
C34 N3 C39 111.4(3) . .
O4 N4 C44 108.3(3) . .
O4 N4 C49 106.5(3) . .
C44 N4 C49 112.6(3) . .
O4 N4 Tb1 56.88(15) . .
C44 N4 Tb1 129.0(2) . .
C49 N4 Tb1 118.4(2) . .
C6 C1 C2 118.8(4) . .
C6 C1 C7 121.6(3) . .
C2 C1 C7 119.5(3) . .
C3 C2 C1 121.7(4) . .
C2 C3 C4 119.0(4) . .
C2 C3 C17 120.1(3) . .
C4 C3 C17 120.9(3) . .
C5 C4 C3 119.7(4) . .
C4 C5 C6 120.8(4) . .
C1 C6 C5 119.8(4) . .
C12 C7 C8 118.3(4) . .
C12 C7 C1 116.5(3) . .
C8 C7 C1 125.2(4) . .
C9 C8 C7 117.8(4) . .
C9 C8 N1 115.7(4) . .
C7 C8 N1 126.4(4) . .
C10 C9 C8 122.7(4) . .
C11 C10 C9 119.6(4) . .
C10 C11 C12 118.4(4) . .
C11 C12 C7 123.1(4) . .
N1 C13 C15 111.8(4) . .
N1 C13 C16 106.5(3) . .
C15 C13 C16 108.4(4) . .
N1 C13 C14 110.4(4) . .
C15 C13 C14 110.0(4) . .
C16 C13 C14 109.7(4) . .
C18 C17 C22 118.6(4) . .
C18 C17 C3 124.1(3) . .
C22 C17 C3 117.3(3) . .
C19 C18 C17 118.8(4) . .
C19 C18 N2 119.5(3) . .
C17 C18 N2 121.7(3) . .
C20 C19 C18 121.5(4) . .
C19 C20 C21 120.2(4) . .
C22 C21 C20 118.8(4) . .
C21 C22 C17 121.8(4) . .
N2 C23 C24 108.2(3) . .
N2 C23 C25 112.8(3) . .
C24 C23 C25 110.8(3) . .
N2 C23 C26 107.8(3) . .
C24 C23 C26 108.2(4) . .
C25 C23 C26 109.0(4) . .
C32 C27 C28 119.4(4) . .
C32 C27 C33 123.2(4) . .
C28 C27 C33 117.3(3) . .
C29 C28 C27 121.4(4) . .
C28 C29 C30 118.1(4) . .
C28 C29 C43 120.9(3) . .
C30 C29 C43 120.9(3) . .
C31 C30 C29 121.0(4) . .
C30 C31 C32 120.2(4) . .
C27 C32 C31 120.0(4) . .
C38 C33 C34 118.9(4) . .
C38 C33 C27 120.1(3) . .
C34 C33 C27 120.7(3) . .
C35 C34 C33 119.1(4) . .
C35 C34 N3 123.4(3) . .
C33 C34 N3 117.5(3) . .
C36 C35 C34 120.6(4) . .
C35 C36 C37 120.2(4) . .
C38 C37 C36 119.3(4) . .
C37 C38 C33 121.2(4) . .
N3 C39 C41 107.1(3) . .
N3 C39 C40 107.9(3) . .
C41 C39 C40 108.5(3) . .
N3 C39 C42 113.2(3) . .
C41 C39 C42 109.3(4) . .
C40 C39 C42 110.8(3) . .
C44 C43 C48 118.0(4) . .
C44 C43 C29 125.7(3) . .
C48 C43 C29 116.3(4) . .
C45 C44 C43 118.7(4) . .
C45 C44 N4 118.5(4) . .
C43 C44 N4 122.9(4) . .
C46 C45 C44 122.1(4) . .
C45 C46 C47 119.7(5) . .
C48 C47 C46 119.4(4) . .
C47 C48 C43 122.0(4) . .
C52 C49 C50 108.9(4) . .
C52 C49 N4 106.6(3) . .
C50 C49 N4 109.5(3) . .
C52 C49 C51 109.2(4) . .
C50 C49 C51 111.1(4) . .
N4 C49 C51 111.3(4) . .
O7 Tb2 O5 102.00(10) . .
O7 Tb2 O8 133.60(11) . .
O5 Tb2 O8 98.91(10) . .
O7 Tb2 O6 99.99(11) . .
O5 Tb2 O6 119.19(10) . .
O8 Tb2 O6 105.07(11) . .
O7 Tb2 N6 102.47(11) . .
O5 Tb2 N6 84.49(10) . .
O8 Tb2 N6 120.50(11) . .
O6 Tb2 N6 35.37(10) . .
O7 Tb2 N8 106.26(10) . .
O5 Tb2 N8 129.35(10) . .
O8 Tb2 N8 33.39(10) . .
O6 Tb2 N8 96.24(10) . .
N6 Tb2 N8 127.51(10) . .
O7 Tb2 N5 91.76(10) . .
O5 Tb2 N5 30.00(10) . .
O8 Tb2 N5 86.22(11) . .
O6 Tb2 N5 149.18(10) . .
N6 Tb2 N5 114.31(10) . .
N8 Tb2 N5 107.73(10) . .
N5 O5 Tb2 99.5(2) . .
N6 O6 Tb2 81.84(18) . .
N7 O7 Tb2 124.7(2) . .
N8 O8 Tb2 89.03(19) . .
O5 N5 C60 111.0(3) . .
O5 N5 C65 106.1(3) . .
C60 N5 C65 114.4(3) . .
O5 N5 Tb2 50.50(16) . .
C60 N5 Tb2 111.0(2) . .
C65 N5 Tb2 134.3(3) . .
O6 N6 C70 108.5(3) . .
O6 N6 C75 109.2(3) . .
C70 N6 C75 112.5(3) . .
O6 N6 Tb2 62.79(16) . .
C70 N6 Tb2 131.1(2) . .
C75 N6 Tb2 115.7(2) . .
O7 N7 C86 108.3(3) . .
O7 N7 C91 108.5(3) . .
C86 N7 C91 112.9(3) . .
O8 N8 C96 107.8(3) . .
O8 N8 C101 106.6(3) . .
C96 N8 C101 114.1(3) . .
O8 N8 Tb2 57.59(16) . .
C96 N8 Tb2 125.5(2) . .
C101 N8 Tb2 120.4(2) . .
C58 C53 C54 118.7(4) . .
C58 C53 C59 122.0(4) . .
C54 C53 C59 119.1(3) . .
C55 C54 C53 121.1(4) . .
C54 C55 C56 119.1(4) . .
C54 C55 C69 119.5(3) . .
C56 C55 C69 121.3(4) . .
C57 C56 C55 120.3(4) . .
C56 C57 C58 120.4(4) . .
C57 C58 C53 120.2(4) . .
C64 C59 C60 119.0(4) . .
C64 C59 C53 116.3(4) . .
C60 C59 C53 124.7(4) . .
C61 C60 C59 117.5(4) . .
C61 C60 N5 115.3(4) . .
C59 C60 N5 127.2(4) . .
C62 C61 C60 122.4(4) . .
C61 C62 C63 119.8(4) . .
C62 C63 C64 118.8(4) . .
C63 C64 C59 122.3(4) . .
N5 C65 C66 106.5(4) . .
N5 C65 C67 110.1(4) . .
C66 C65 C67 108.5(4) . .
N5 C65 C68 111.1(4) . .
C66 C65 C68 110.2(5) . .
C67 C65 C68 110.3(4) . .
C74 C69 C70 118.1(4) . .
C74 C69 C55 117.2(4) . .
C70 C69 C55 124.6(4) . .
C71 C70 C69 119.4(4) . .
C71 C70 N6 118.5(4) . .
C69 C70 N6 122.1(4) . .
C70 C71 C72 121.3(4) . .
C73 C72 C71 119.9(4) . .
C72 C73 C74 119.0(4) . .
C73 C74 C69 122.2(4) . .
C78 C75 N6 108.3(3) . .
C78 C75 C76 108.8(4) . .
N6 C75 C76 107.7(3) . .
C78 C75 C77 111.0(4) . .
N6 C75 C77 112.5(4) . .
C76 C75 C77 108.4(4) . .
C84 C79 C80 119.4(4) . .
C84 C79 C85 123.6(4) . .
C80 C79 C85 116.9(3) . .
C81 C80 C79 121.3(4) . .
C80 C81 C82 118.5(4) . .
C80 C81 C95 120.2(4) . .
C82 C81 C95 121.2(4) . .
C83 C82 C81 120.8(4) . .
C82 C83 C84 120.4(4) . .
C79 C84 C83 119.7(4) . .
C86 C85 C90 119.7(4) . .
C86 C85 C79 120.8(3) . .
C90 C85 C79 119.0(4) . .
C87 C86 C85 119.1(4) . .
C87 C86 N7 123.7(4) . .
C85 C86 N7 117.1(3) . .
C88 C87 C86 120.6(4) . .
C87 C88 C89 120.5(4) . .
C88 C89 C90 119.6(4) . .
C89 C90 C85 120.1(4) . .
N7 C91 C94 106.9(3) . .
N7 C91 C92 108.7(3) . .
C94 C91 C92 109.1(3) . .
N7 C91 C93 113.5(3) . .
C94 C91 C93 108.6(4) . .
C92 C91 C93 109.9(4) . .
C100 C95 C96 118.5(4) . .
C100 C95 C81 116.6(4) . .
C96 C95 C81 124.9(4) . .
C97 C96 C95 118.5(4) . .
C97 C96 N8 119.0(4) . .
C95 C96 N8 122.4(4) . .
C98 C97 C96 121.7(5) . .
C97 C98 C99 119.9(5) . .
C100 C99 C98 119.4(4) . .
C99 C100 C95 122.0(5) . .
N8 C101 C104 107.2(3) . .
N8 C101 C103 109.4(3) . .
C104 C101 C103 109.0(4) . .
N8 C101 C102 112.0(4) . .
C104 C101 C102 108.8(4) . .
C103 C101 C102 110.3(4) . .
O12 K1 O14 117.16(10) . .
O12 K1 O9 167.24(9) . .
O14 K1 O9 60.94(9) . .
O12 K1 N9 87.70(9) . .
O14 K1 N9 114.46(9) . .
O9 K1 N9 104.64(9) . .
O12 K1 O11 61.81(9) . .
O14 K1 O11 162.66(9) . .
O9 K1 O11 115.77(9) . .
N9 K1 O11 82.86(9) . .
O12 K1 O10 120.60(9) . .
O14 K1 O10 121.28(9) . .
O9 K1 O10 60.41(9) . .
N9 K1 O10 78.05(8) . .
O11 K1 O10 59.33(8) . .
O12 K1 O13 58.42(9) . .
O14 K1 O13 58.86(9) . .
O9 K1 O13 117.35(9) . .
N9 K1 O13 114.18(9) . .
O11 K1 O13 116.18(9) . .
O10 K1 O13 167.08(9) . .
O12 K1 N10 82.05(8) . .
O14 K1 N10 79.91(9) . .
O9 K1 N10 85.22(8) . .
N9 K1 N10 165.17(9) . .
O11 K1 N10 82.86(9) . .
O10 K1 N10 97.97(8) . .
O13 K1 N10 69.14(8) . .
O12 K1 C122 84.96(8) . .
O14 K1 C122 99.63(8) . .
O9 K1 C122 83.06(8) . .
N9 K1 C122 144.58(8) . .
O11 K1 C122 63.18(7) . .
O10 K1 C122 76.15(8) . .
O13 K1 C122 91.01(8) . .
N10 K1 C122 24.0 . .
C116 O9 C105 111.9(3) . .
C116 O9 K1 111.2(3) . .
C105 O9 K1 110.9(2) . .
C106 O10 C107 112.4(3) . .
C106 O10 K1 115.8(2) . .
C107 O10 K1 117.2(2) . .
C108 O11 C109 111.4(3) . .
C108 O11 K1 113.7(2) . .
C109 O11 K1 108.7(2) . .
C111 O12 C110 111.2(3) . .
C111 O12 K1 121.1(2) . .
C110 O12 K1 114.7(2) . .
C113 O13 C112 112.1(3) . .
C113 O13 K1 113.6(3) . .
C112 O13 K1 112.3(2) . .
C115 O14 C114 111.9(3) . .
C115 O14 K1 116.1(3) . .
C114 O14 K1 119.0(3) . .
O9 C105 C106 109.0(4) . .
O10 C106 C105 107.7(3) . .
O10 C107 C108 108.2(3) . .
O11 C108 C107 108.7(3) . .
O11 C109 C110 108.8(3) . .
O12 C110 C109 108.7(3) . .
O12 C111 C112 108.6(4) . .
O13 C112 C111 107.7(3) . .
O13 C113 C114 108.3(4) . .
O14 C114 C113 108.2(4) . .
O14 C115 C116 108.1(4) . .
O9 C116 C115 109.0(4) . .
C121 N9 C117 119.9 . .
C121 N9 K1 124.75(13) . .
C117 N9 K1 114.06(13) . .
C118 C117 N9 120.5 . .
C119 C118 C117 119.6 . .
C118 C119 C120 119.9 . .
C121 C120 C119 120.5 . .
N9 C121 C120 119.6 . .
C122 N10 C126 119.7 . .
C122 N10 K1 86.88(14) . .
C126 N10 K1 119.35(15) . .
N10 C122 C123 120.1 . .
N10 C122 K1 69.16(13) . .
C123 C122 K1 127.63(14) . .
C124 C123 C122 120.2 . .
C125 C124 C123 119.7 . .
C124 C125 C126 120.0 . .
N10 C126 C125 120.2 . .
O15 K2 O15 180.00(18) 2 .
O15 K2 N12 76.5(2) 2 .
O15 K2 N12 103.5(2) . .
O15 K2 N12 103.5(2) 2 2
O15 K2 N12 76.5(2) . 2
N12 K2 N12 180.0(5) . 2
O15 K2 O16 118.35(9) 2 .
O15 K2 O16 61.65(9) . .
N12 K2 O16 98.6(2) . .
N12 K2 O16 81.4(2) 2 .
O15 K2 O16 61.65(9) 2 2
O15 K2 O16 118.35(9) . 2
N12 K2 O16 81.4(2) . 2
N12 K2 O16 98.6(2) 2 2
O16 K2 O16 180.00(12) . 2
O15 K2 O17 59.97(9) 2 .
O15 K2 O17 120.03(9) . .
N12 K2 O17 97.9(2) . .
N12 K2 O17 82.1(2) 2 .
O16 K2 O17 60.11(8) . .
O16 K2 O17 119.89(8) 2 .
O15 K2 O17 120.03(9) 2 2
O15 K2 O17 59.97(9) . 2
N12 K2 O17 82.1(2) . 2
N12 K2 O17 97.9(2) 2 2
O16 K2 O17 119.89(8) . 2
O16 K2 O17 60.11(8) 2 2
O17 K2 O17 180.00(11) . 2
O15 K2 N11 103.42(16) 2 2
O15 K2 N11 76.58(16) . 2
N12 K2 N11 170.5(2) . 2
N12 K2 N11 9.5(2) 2 2
O16 K2 N11 72.95(12) . 2
O16 K2 N11 107.05(12) 2 2
O17 K2 N11 74.29(13) . 2
O17 K2 N11 105.71(13) 2 2
O15 K2 N11 76.58(16) 2 .
O15 K2 N11 103.42(16) . .
N12 K2 N11 9.5(2) . .
N12 K2 N11 170.5(2) 2 .
O16 K2 N11 107.05(12) . .
O16 K2 N11 72.95(12) 2 .
O17 K2 N11 105.71(13) . .
O17 K2 N11 74.29(13) 2 .
N11 K2 N11 180.0(2) 2 .
O15 K2 C137 100.59(13) 2 .
O15 K2 C137 79.41(13) . .
N12 K2 C137 24.4(3) . .
N12 K2 C137 155.6(3) 2 .
O16 K2 C137 90.84(16) . .
O16 K2 C137 89.16(16) 2 .
O17 K2 C137 114.05(12) . .
O17 K2 C137 65.95(12) 2 .
N11 K2 C137 155.36(7) 2 .
N11 K2 C137 24.64(7) . .
O15 K2 C137 79.4(6) 2 2
O15 K2 C137 100.6(6) . 2
N12 K2 C137 155.6(6) . 2
N12 K2 C137 24.4(6) 2 2
O16 K2 C137 89.2(6) . 2
O16 K2 C137 90.8(6) 2 2
O17 K2 C137 65.9(6) . 2
O17 K2 C137 114.1(6) 2 2
N11 K2 C137 24.6(5) 2 2
N11 K2 C137 155.4(5) . 2
C137 K2 C137 180.0(8) . 2
C127 O15 C132 111.6(3) . 2
C127 O15 K2 111.9(2) . .
C132 O15 K2 116.6(2) 2 .
C129 O16 C128 112.1(3) . .
C129 O16 K2 112.7(2) . .
C128 O16 K2 112.2(2) . .
C130 O17 C131 112.0(3) . .
C130 O17 K2 115.2(2) . .
C131 O17 K2 114.0(3) . .
O15 C127 C128 109.2(3) . .
O16 C128 C127 109.3(3) . .
O16 C129 C130 109.0(4) . .
O17 C130 C129 107.7(4) . .
O17 C131 C132 108.1(4) . .
O15 C132 C131 108.7(3) 2 .
C133 N11 C137 120.4 . .
C133 N11 K2 98.8(3) . .
C137 N11 K2 90.6(3) . .
C134 C133 N11 119.6 . .
C134 C133 K2 109.6(3) . .
N11 C133 K2 58.3(3) . .
C133 C134 C135 120.0 . .
C136 C135 C134 120.4 . .
C137 C136 C135 119.6 . .
C136 C137 N11 120.0 . .
C136 C137 K2 110.9(3) . .
N11 C137 K2 64.8(3) . .
C138 N12 C142 120.6 . .
C138 N12 K2 122.4(4) . .
C142 N12 K2 106.9(5) . .
C139 C138 N12 119.7 . .
C138 C139 C140 119.8 . .
C141 C140 C139 120.6 . .
C142 C141 C140 119.6 . .
C141 C142 N12 119.8 . .
C141 C142 K2 150.5(4) . .
N12 C142 K2 50.5(4) . .
K3' K3 O20 84.4(5) . .
K3' K3 C157 179.2(7) . 2_765
O20 K3 C157 94.9(4) . 2_765
K3' K3 O21 98.8(5) . .
O20 K3 O21 60.82(9) . .
C157 K3 O21 81.2(3) 2_765 .
K3' K3 O19 89.2(5) . .
O20 K3 O19 60.59(9) . .
C157 K3 O19 90.2(4) 2_765 .
O21 K3 O19 119.56(16) . .
K3' K3 O22 95.0(5) . .
O20 K3 O22 121.17(16) . .
C157 K3 O22 85.6(4) 2_765 .
O21 K3 O22 61.22(9) . .
O19 K3 O22 175.6(2) . .
K3' K3 O18 83.5(4) . .
O20 K3 O18 119.86(15) . .
C157 K3 O18 96.5(3) 2_765 .
O21 K3 O18 177.7(2) . .
O19 K3 O18 60.56(9) . .
O22 K3 O18 118.47(15) . .
K3' K3 O23 98.2(5) . .
O20 K3 O23 176.7(2) . .
C157 K3 O23 82.5(4) 2_765 .
O21 K3 O23 120.61(15) . .
O19 K3 O23 117.16(16) . .
O22 K3 O23 60.88(9) . .
O18 K3 O23 58.57(9) . .
K3' K3 N13 171.2(6) . .
O20 K3 N13 101.2(4) . .
C157 K3 N13 9.0(6) 2_765 .
O21 K3 N13 89.9(3) . .
O19 K3 N13 87.7(4) . .
O22 K3 N13 87.9(4) . .
O18 K3 N13 87.8(3) . .
O23 K3 N13 76.0(4) . .
K3' K3 C158 155.7(5) . 2_765
O20 K3 C158 83.2(3) . 2_765
C157 K3 C158 23.6(2) 2_765 2_765
O21 K3 C158 93.2(3) . 2_765
O19 K3 C158 66.6(3) . 2_765
O22 K3 C158 109.2(3) . 2_765
O18 K3 C158 84.7(3) . 2_765
O23 K3 C158 93.6(3) . 2_765
N13 K3 C158 22.8(6) . 2_765
K3' K3 C156 159.2(6) . 2_765
O20 K3 C156 115.9(3) . 2_765
C157 K3 C156 21.54(18) 2_765 2_765
O21 K3 C156 88.3(3) . 2_765
O19 K3 C156 104.4(3) . 2_765
O22 K3 C156 71.2(3) . 2_765
O18 K3 C156 89.4(3) . 2_765
O23 K3 C156 61.7(3) . 2_765
N13 K3 C156 18.3(6) . 2_765
C158 K3 C156 41.06(16) 2_765 2_765
K3' K3 K3' 39.0(5) . 2_665
O20 K3 K3' 115.5(2) . 2_665
C157 K3 K3' 141.8(4) 2_765 2_665
O21 K3 K3' 93.47(17) . 2_665
O19 K3 K3' 124.2(2) . 2_665
O22 K3 K3' 59.44(17) . 2_665
O18 K3 K3' 88.18(17) . 2_665
O23 K3 K3' 67.75(17) . 2_665
N13 K3 K3' 139.6(4) . 2_665
C158 K3 K3' 161.1(3) 2_765 2_665
C156 K3 K3' 121.5(3) 2_765 2_665
K3 K3' O20 73.9(5) . .
K3 K3' O18 75.1(4) . .
O20 K3' O18 114.0(3) . .
K3 K3' O19 69.8(5) . .
O20 K3' O19 57.35(17) . .
O18 K3' O19 57.59(15) . .
K3 K3' O22 65.0(4) . .
O20 K3' O22 109.2(3) . .
O18 K3' O22 107.7(3) . .
O19 K3' O22 134.8(3) . .
K3 K3' O21 61.6(4) . .
O20 K3' O21 55.68(16) . .
O18 K3' O21 136.7(3) . .
O19 K3' O21 104.3(3) . .
O22 K3' O21 54.54(14) . .
K3 K3' K3' 128.7(7) . 2_665
O20 K3' K3' 141.2(4) . 2_665
O18 K3' K3' 103.2(4) . 2_665
O19 K3' K3' 152.0(4) . 2_665
O22 K3' K3' 67.3(3) . 2_665
O21 K3' K3' 103.5(3) . 2_665
K3 K3' O23 62.4(4) . .
O20 K3' O23 136.3(3) . .
O18 K3' O23 54.05(14) . .
O19 K3' O23 102.9(2) . .
O22 K3' O23 54.41(14) . .
O21 K3' O23 101.7(2) . .
K3' K3' O23 75.3(3) 2_665 .
K3 K3' O22 161.3(5) . 2_665
O20 K3' O22 114.3(3) . 2_665
O18 K3' O22 86.2(3) . 2_665
O19 K3' O22 99.7(3) . 2_665
O22 K3' O22 123.1(3) . 2_665
O21 K3' O22 137.1(3) . 2_665
K3' K3' O22 55.9(3) 2_665 2_665
O23 K3' O22 107.0(3) . 2_665
K3 K3' C152 154.4(6) . 2_665
O20 K3' C152 81.0(3) . 2_665
O18 K3' C152 121.0(3) . 2_665
O19 K3' C152 100.7(3) . 2_665
O22 K3' C152 120.7(3) . 2_665
O21 K3' C152 99.9(3) . 2_665
K3' K3' C152 70.3(3) 2_665 2_665
O23 K3' C152 142.7(3) . 2_665
O22 K3' C152 40.18(11) 2_665 2_665
K3 K3' C144 83.6(5) . .
O20 K3' C144 78.21(19) . .
O18 K3' C144 41.54(10) . .
O19 K3' C144 23.02(6) . .
O22 K3' C144 142.8(3) . .
O21 K3' C144 127.2(3) . .
K3' K3' C144 129.3(4) 2_665 .
O23 K3' C144 94.4(2) . .
O22 K3' C144 81.9(2) 2_665 .
C152 K3' C144 96.3(2) 2_665 .
K3 K3' K3 141.0(5) . 2_665
O20 K3' K3 134.8(3) . 2_665
O18 K3' K3 104.7(2) . 2_665
O19 K3' K3 143.7(3) . 2_665
O22 K3' K3 78.7(2) . 2_665
O21 K3' K3 108.5(2) . 2_665
K3' K3' K3 12.31(19) 2_665 2_665
O23 K3' K3 85.5(2) . 2_665
O22 K3' K3 44.66(17) 2_665 2_665
C152 K3' K3 58.79(19) 2_665 2_665
C144 K3' K3 122.7(2) . 2_665
C154 O18 C143 111.4 . .
C154 O18 K3 118.96(9) . .
C143 O18 K3 114.46(9) . .
C154 O18 K3' 127.73(16) . .
C143 O18 K3' 117.95(17) . .
K3 O18 K3' 21.37(18) . .
C146 O20 C147 113.3 . .
C146 O20 K3 116.04(9) . .
C147 O20 K3 116.57(9) . .
C146 O20 K3' 121.67(15) . .
C147 O20 K3' 122.66(15) . .
K3 O20 K3' 21.74(18) . .
C150 O22 C151 112.9 . .
C150 O22 K3 112.93(10) . .
C151 O22 K3 111.80(9) . .
C150 O22 K3' 120.38(16) . .
C151 O22 K3' 118.92(15) . .
K3 O22 K3' 19.98(17) . .
C150 O22 K3' 134.68(15) . 2_665
C151 O22 K3' 102.92(16) . 2_665
K3 O22 K3' 75.90(19) . 2_665
K3' O22 K3' 56.9(3) . 2_665
C144 O19 C145 111.7 . .
C144 O19 K3 114.10(10) . .
C145 O19 K3 114.51(9) . .
C144 O19 K3' 103.16(17) . .
C145 O19 K3' 105.52(16) . .
K3 O19 K3' 20.99(17) . .
C148 O21 C149 112.9 . .
C148 O21 K3 114.11(10) . .
C149 O21 K3 113.47(9) . .
C148 O21 K3' 102.18(16) . .
C149 O21 K3' 107.43(16) . .
K3 O21 K3' 19.61(17) . .
C152 O23 C153 114.6 . .
C152 O23 K3 114.30(9) . .
C153 O23 K3 115.73(9) . .
C152 O23 K3' 108.36(14) . .
C153 O23 K3' 105.18(15) . .
K3 O23 K3' 19.39(17) . .
O18 C143 C144 110.6 . .
O19 C144 C143 109.0 . .
O19 C144 K3' 53.82(15) . .
C143 C144 K3' 86.99(14) . .
O19 C145 C146 109.1 . .
O20 C146 C145 108.9 . .
O20 C147 C148 111.6 . .
O21 C148 C147 109.2 . .
O21 C149 C150 110.1 . .
O22 C150 C149 109.0 . .
O22 C151 C152 111.1 . .
O23 C152 C151 108.4 . .
O23 C152 K3' 91.16(14) . 2_665
C151 C152 K3' 98.11(15) . 2_665
O23 C153 C154 110.3 . .
O18 C154 C153 107.0 . .
C159 N13 C155 120.2 . .
C159 N13 K3 116.9(6) . .
C155 N13 K3 106.9(6) . .
C156 C155 N13 120.0 . .
C155 C156 C157 119.9 . .
C155 C156 K3 133.8(6) . 2_765
C157 C156 K3 46.1(6) . 2_765
C156 C157 C158 120.2 . .
C156 C157 K3 112.3(8) . 2_765
C158 C157 K3 104.6(8) . 2_765
C159 C158 C157 120.0 . .
C159 C158 K3 136.2(5) . 2_765
C157 C158 K3 51.8(7) . 2_765
C158 C159 N13 119.9 . .
C164 N14 C163 119.7 . .
C161 C160 C164 120.3 . .
C162 C161 C160 119.7 . .
C161 C162 C163 120.0 . .
N14 C163 C162 120.3 . .
N14 C164 C160 120.0 . .

loop_
_geom_bond_atom_site_label_1
_geom_bond_atom_site_label_2
_geom_bond_distance
_geom_bond_site_symmetry_2
Tb1 O3 2.183(3) .
Tb1 O4 2.207(3) .
Tb1 O1 2.210(3) .
Tb1 O2 2.219(3) .
Tb1 N2 2.487(3) .
Tb1 N4 2.636(3) .
Tb1 N1 2.884(3) .
O1 N1 1.429(4) .
O2 N2 1.451(4) .
O3 N3 1.439(4) .
O4 N4 1.444(4) .
N1 C8 1.430(5) .
N1 C13 1.514(5) .
N2 C18 1.452(5) .
N2 C23 1.518(5) .
N3 C34 1.444(5) .
N3 C39 1.509(5) .
N4 C44 1.450(5) .
N4 C49 1.526(5) .
C1 C6 1.396(6) .
C1 C2 1.398(5) .
C1 C7 1.495(5) .
C2 C3 1.385(5) .
C3 C4 1.406(5) .
C3 C17 1.484(5) .
C4 C5 1.386(6) .
C5 C6 1.397(6) .
C7 C12 1.395(6) .
C7 C8 1.412(5) .
C8 C9 1.405(6) .
C9 C10 1.384(7) .
C10 C11 1.383(6) .
C11 C12 1.391(6) .
C13 C15 1.523(7) .
C13 C16 1.527(6) .
C13 C14 1.532(7) .
C17 C18 1.403(5) .
C17 C22 1.405(5) .
C18 C19 1.399(5) .
C19 C20 1.377(6) .
C20 C21 1.387(6) .
C21 C22 1.387(6) .
C23 C24 1.522(6) .
C23 C25 1.525(6) .
C23 C26 1.525(6) .
C27 C32 1.390(6) .
C27 C28 1.400(5) .
C27 C33 1.488(5) .
C28 C29 1.394(5) .
C29 C30 1.403(5) .
C29 C43 1.490(6) .
C30 C31 1.388(6) .
C31 C32 1.393(6) .
C33 C38 1.397(5) .
C33 C34 1.401(5) .
C34 C35 1.393(5) .
C35 C36 1.384(6) .
C36 C37 1.387(6) .
C37 C38 1.382(6) .
C39 C41 1.526(6) .
C39 C40 1.526(5) .
C39 C42 1.532(6) .
C43 C44 1.401(6) .
C43 C48 1.409(6) .
C44 C45 1.398(6) .
C45 C46 1.372(6) .
C46 C47 1.379(7) .
C47 C48 1.377(7) .
C49 C52 1.519(6) .
C49 C50 1.525(6) .
C49 C51 1.531(6) .
Tb2 O7 2.187(3) .
Tb2 O5 2.201(3) .
Tb2 O8 2.221(3) .
Tb2 O6 2.229(3) .
Tb2 N6 2.481(3) .
Tb2 N8 2.630(3) .
Tb2 N5 2.813(3) .
O5 N5 1.426(4) .
O6 N6 1.451(4) .
O7 N7 1.441(4) .
O8 N8 1.448(4) .
N5 C60 1.428(5) .
N5 C65 1.517(5) .
N6 C70 1.464(5) .
N6 C75 1.519(5) .
N7 C86 1.442(5) .
N7 C91 1.502(5) .
N8 C96 1.454(5) .
N8 C101 1.511(5) .
C53 C58 1.392(5) .
C53 C54 1.402(5) .
C53 C59 1.493(5) .
C54 C55 1.387(6) .
C55 C56 1.394(6) .
C55 C69 1.491(5) .
C56 C57 1.384(6) .
C57 C58 1.389(6) .
C59 C64 1.394(6) .
C59 C60 1.413(6) .
C60 C61 1.404(6) .
C61 C62 1.380(7) .
C62 C63 1.385(7) .
C63 C64 1.387(6) .
C65 C66 1.518(7) .
C65 C67 1.528(7) .
C65 C68 1.533(7) .
C69 C74 1.397(6) .
C69 C70 1.410(6) .
C70 C71 1.387(6) .
C71 C72 1.392(6) .
C72 C73 1.383(7) .
C73 C74 1.387(6) .
C75 C78 1.512(6) .
C75 C76 1.529(6) .
C75 C77 1.535(6) .
C79 C84 1.392(6) .
C79 C80 1.400(6) .
C79 C85 1.486(6) .
C80 C81 1.391(5) .
C81 C82 1.398(6) .
C81 C95 1.490(6) .
C82 C83 1.381(6) .
C83 C84 1.397(6) .
C85 C86 1.398(6) .
C85 C90 1.403(6) .
C86 C87 1.395(6) .
C87 C88 1.380(6) .
C88 C89 1.385(7) .
C89 C90 1.391(7) .
C91 C94 1.519(6) .
C91 C92 1.525(6) .
C91 C93 1.529(6) .
C95 C100 1.400(6) .
C95 C96 1.405(6) .
C96 C97 1.401(6) .
C97 C98 1.374(7) .
C98 C99 1.383(8) .
C99 C100 1.376(7) .
C101 C104 1.519(6) .
C101 C103 1.533(6) .
C101 C102 1.540(6) .
K1 O12 2.769(3) .
K1 O14 2.777(3) .
K1 O9 2.778(3) .
K1 N9 2.787(2) .
K1 O11 2.822(3) .
K1 O10 2.822(3) .
K1 O13 2.879(3) .
K1 N10 3.202(3) .
K1 C122 3.422(3) .
O9 C116 1.412(5) .
O9 C105 1.416(5) .
O10 C106 1.417(5) .
O10 C107 1.420(5) .
O11 C108 1.422(5) .
O11 C109 1.428(5) .
O12 C111 1.423(5) .
O12 C110 1.424(5) .
O13 C113 1.420(5) .
O13 C112 1.426(5) .
O14 C115 1.419(6) .
O14 C114 1.433(5) .
C105 C106 1.499(6) .
C107 C108 1.494(6) .
C109 C110 1.501(6) .
C111 C112 1.492(7) .
C113 C114 1.493(7) .
C115 C116 1.501(6) .
N9 C121 1.3857 .
N9 C117 1.3986 .
C117 C118 1.3942 .
C118 C119 1.3857 .
C119 C120 1.3984 .
C120 C121 1.3939 .
N10 C122 1.3917 .
N10 C126 1.3941 .
C122 C123 1.3988 .
C123 C124 1.3944 .
C124 C125 1.3917 .
C125 C126 1.3990 .
K2 O15 2.785(3) 2
K2 O15 2.785(3) .
K2 N12 2.792(8) .
K2 N12 2.792(8) 2
K2 O16 2.814(3) .
K2 O16 2.814(3) 2
K2 O17 2.831(3) .
K2 O17 2.831(3) 2
K2 N11 3.035(8) 2
K2 N11 3.035(8) .
K2 C137 3.355(9) .
K2 C137 3.355(9) 2
O15 C127 1.424(5) .
O15 C132 1.433(5) 2
O16 C129 1.414(5) .
O16 C128 1.422(5) .
O17 C130 1.424(5) .
O17 C131 1.437(5) .
C127 C128 1.488(6) .
C129 C130 1.504(6) .
C131 C132 1.494(6) .
C132 O15 1.433(5) 2
N11 C133 1.3933 .
N11 C137 1.3989 .
C133 C134 1.3874 .
C134 C135 1.3990 .
C135 C136 1.3933 .
C136 C137 1.3875 .
N12 C138 1.3941 .
N12 C142 1.3964 .
C138 C139 1.3831 .
C139 C140 1.3964 .
C140 C141 1.3944 .
C141 C142 1.3832 .
K3 K3' 1.050(9) .
K3 O20 2.723(4) .
K3 C157 2.732(16) 2_765
K3 O21 2.752(4) .
K3 O19 2.752(4) .
K3 O22 2.785(4) .
K3 O18 2.785(4) .
K3 O23 2.804(4) .
K3 N13 2.983(14) .
K3 C158 3.37(2) 2_765
K3 C156 3.506(15) 2_765
K3 K3' 3.843(10) 2_665
K3' O20 2.821(9) .
K3' O18 2.864(8) .
K3' O19 2.931(8) .
K3' O22 3.062(8) .
K3' O21 3.092(8) .
K3' K3' 3.098(17) 2_665
K3' O23 3.130(8) .
K3' O22 3.412(9) 2_665
K3' C152 3.505(9) 2_665
K3' C144 3.536(8) .
K3' K3 3.843(10) 2_665
O18 C154 1.4189 .
O18 C143 1.4233 .
O20 C146 1.3862 .
O20 C147 1.4142 .
O22 C150 1.3920 .
O22 C151 1.4257 .
O22 K3' 3.412(10) 2_665
O19 C144 1.4203 .
O19 C145 1.4217 .
O21 C148 1.3888 .
O21 C149 1.4264 .
O23 C152 1.4090 .
O23 C153 1.4340 .
C143 C144 1.4420 .
C145 C146 1.4712 .
C147 C148 1.4672 .
C149 C150 1.4679 .
C151 C152 1.4574 .
C152 K3' 3.505(11) 2_665
C153 C154 1.4544 .
N13 C159 1.3914 .
N13 C155 1.3930 .
C155 C156 1.3886 .
C156 C157 1.3914 .
C156 K3 3.51(2) 2_765
C157 C158 1.3929 .
C157 K3 2.732(19) 2_765
C158 C159 1.3887 .
C158 K3 3.37(2) 2_765
N14 C164 1.3918 .
N14 C163 1.3957 .
C160 C161 1.3958 .
C160 C164 1.3987 .
C161 C162 1.3915 .
C162 C163 1.3984 .
